data_4331113
loop_
_publ_author_name
'G\'eza Szigethy'
'David W. Shaffer'
'Alan F. Heyduk'

_publ_section_title
;
 Coordination Effects on Electron Distributions for Rhodium Complexes of
 the Redox-Active Bis(3,5-di-tert-butyl-2-phenolate)amide Ligand
;
_journal_name_full 'Inorganic Chemistry'
_journal_page_first 12606
_journal_page_last 12618
_journal_paper_doi 10.1021/ic2026076
_journal_volume 51
_journal_year 2012
_chemical_formula_moiety '2(C43 H55 N4 O2 Rh), 4(C4 H8 O), 0.5(C5 H12)'
_chemical_formula_sum 'C104.5 H148 N8 O8 Rh2'
_chemical_formula_weight 1850.13
_chemical_name_common (ONO)Rh(py)3
_chemical_name_systematic
; 
 ? 
;
_space_group_IT_number 61
_symmetry_cell_setting orthorhombic
_symmetry_space_group_name_Hall '-P 2ac 2ab'
_symmetry_space_group_name_H-M 'P b c a'
_atom_sites_solution_hydrogens geom
_atom_sites_solution_primary direct
_atom_sites_solution_secondary difmap
_audit_creation_method SHELXL-97
_cell_angle_alpha 90.00
_cell_angle_beta 90.00
_cell_angle_gamma 90.00
_cell_formula_units_Z 8
_cell_length_a 22.4517(10)
_cell_length_b 28.7074(12)
_cell_length_c 31.8954(14)
_cell_measurement_reflns_used 9124
_cell_measurement_temperature 83(2)
_cell_measurement_theta_max 24.10
_cell_measurement_theta_min 2.24
_cell_volume 20557.5(15)
_computing_cell_refinement 'Bruker SAINT'
_computing_data_collection 'Bruker APEX2'
_computing_data_reduction 'Bruker SAINT'
_computing_molecular_graphics 'Bruker SHELXTL'
_computing_publication_material 'Bruker SHELXTL'
_computing_structure_refinement 'SHELXL-97 (Sheldrick, 2008)'
_computing_structure_solution 'SHELXS-97 (Sheldrick, 2008)'
_diffrn_ambient_temperature 83(2)
_diffrn_measured_fraction_theta_full 0.999
_diffrn_measured_fraction_theta_max 0.999
_diffrn_measurement_device_type 'Bruker APEX-II CCD'
_diffrn_measurement_method '\f and \w scans'
_diffrn_radiation_monochromator graphite
_diffrn_radiation_source 'fine-focus sealed tube'
_diffrn_radiation_type MoK\a
_diffrn_radiation_wavelength 0.71073
_diffrn_reflns_av_R_equivalents 0.0931
_diffrn_reflns_av_sigmaI/netI 0.0461
_diffrn_reflns_limit_h_max 28
_diffrn_reflns_limit_h_min -28
_diffrn_reflns_limit_k_max 35
_diffrn_reflns_limit_k_min -35
_diffrn_reflns_limit_l_max 39
_diffrn_reflns_limit_l_min -39
_diffrn_reflns_number 217984
_diffrn_reflns_theta_full 26.40
_diffrn_reflns_theta_max 26.40
_diffrn_reflns_theta_min 1.57
_exptl_absorpt_coefficient_mu 0.377
_exptl_absorpt_correction_T_max 0.9683
_exptl_absorpt_correction_T_min 0.9166
_exptl_absorpt_correction_type numerical
_exptl_absorpt_process_details 'Bruker SADABS'
_exptl_crystal_colour red
_exptl_crystal_density_diffrn 1.196
_exptl_crystal_density_meas ?
_exptl_crystal_description plate
_exptl_crystal_F_000 7880
_exptl_crystal_size_max 0.23
_exptl_crystal_size_mid 0.18
_exptl_crystal_size_min 0.09
_refine_diff_density_max 1.099
_refine_diff_density_min -0.767
_refine_diff_density_rms 0.090
_refine_ls_extinction_method none
_refine_ls_goodness_of_fit_ref 1.042
_refine_ls_hydrogen_treatment constr
_refine_ls_matrix_type full
_refine_ls_number_parameters 1102
_refine_ls_number_reflns 21056
_refine_ls_number_restraints 20
_refine_ls_restrained_S_all 1.046
_refine_ls_R_factor_all 0.0789
_refine_ls_R_factor_gt 0.0475
_refine_ls_shift/su_max 0.008
_refine_ls_shift/su_mean 0.000
_refine_ls_structure_factor_coef Fsqd
_refine_ls_weighting_details 'calc w=1/[\s^2^(Fo^2^)+(0.0566P)^2^+40.0984P] where P=(Fo^2^+2Fc^2^)/3'
_refine_ls_weighting_scheme calc
_refine_ls_wR_factor_gt 0.1140
_refine_ls_wR_factor_ref 0.1322
_reflns_number_gt 15194
_reflns_number_total 21056
_reflns_threshold_expression >2sigma(I)
_cod_data_source_file ic2026076_si_001_1.cif
_cod_data_source_block afh281
_cod_depositor_comments
;
The following automatic conversions were performed:

'_exptl_crystal_density_meas' value 'none' was changed to '?' - the
value is perceived as not measured.

Automatic conversion script
Id: cif_fix_values 3008 2015-01-20 13:52:24Z robertas 
;
_cod_original_formula_sum 'C104.50 H148 N8 O8 Rh2'
_cod_database_code 4331113

loop_
_symmetry_equiv_pos_as_xyz
'x, y, z'
'-x+1/2, -y, z+1/2'
'-x, y+1/2, -z+1/2'
'x+1/2, -y+1/2, -z'
'-x, -y, -z'
'x-1/2, y, -z-1/2'
'x, -y-1/2, z-1/2'
'-x-1/2, y-1/2, z'

loop_
_atom_site_label
_atom_site_type_symbol
_atom_site_fract_x
_atom_site_fract_y
_atom_site_fract_z
_atom_site_U_iso_or_equiv
_atom_site_adp_type
_atom_site_occupancy
_atom_site_symmetry_multiplicity
_atom_site_calc_flag
_atom_site_refinement_flags
_atom_site_disorder_assembly
_atom_site_disorder_group
Rh1 Rh 0.818856(11) 0.183212(8) 0.587207(8) 0.01543(7) Uani 1 1 d . . .
Rh2 Rh 0.458838(12) 0.191366(9) 0.657874(8) 0.01759(7) Uani 1 1 d . . .
O1 O 0.77484(10) 0.12369(8) 0.57455(7) 0.0189(5) Uani 1 1 d . . .
O2 O 0.85288(10) 0.24830(7) 0.59042(7) 0.0178(5) Uani 1 1 d . . .
O3 O 0.45406(10) 0.13064(8) 0.62642(7) 0.0210(5) Uani 1 1 d . . .
O4 O 0.47553(11) 0.24541(8) 0.69641(7) 0.0220(5) Uani 1 1 d . . .
O5 O 0.2844(3) -0.1489(2) 0.76369(19) 0.136(2) Uani 1 1 d . . .
O6 O 0.8444(3) 0.0784(2) 0.39834(19) 0.130(2) Uani 1 1 d . . .
O7 O 0.3574(4) 0.0082(3) 0.7466(3) 0.195(4) Uani 1 1 d . . .
N1 N 0.77237(12) 0.20847(9) 0.54130(8) 0.0169(6) Uani 1 1 d . . .
N2 N 0.86878(13) 0.15567(10) 0.63604(9) 0.0203(6) Uani 1 1 d . . .
N3 N 0.88565(13) 0.16607(10) 0.54558(9) 0.0215(6) Uani 1 1 d . . .
N4 N 0.75304(12) 0.20106(10) 0.62933(8) 0.0182(6) Uani 1 1 d . . .
N5 N 0.51057(13) 0.15690(10) 0.69548(8) 0.0197(6) Uani 1 1 d . . .
N6 N 0.40533(13) 0.22795(10) 0.61619(9) 0.0220(6) Uani 1 1 d . . .
N7 N 0.38651(13) 0.17239(11) 0.69423(9) 0.0256(7) Uani 1 1 d . . .
N8 N 0.52917(13) 0.21133(10) 0.62173(9) 0.0206(6) Uani 1 1 d . . .
C1 C 0.73788(14) 0.17531(11) 0.52118(10) 0.0157(6) Uani 1 1 d . . .
C2 C 0.73914(15) 0.13006(11) 0.54072(10) 0.0169(7) Uani 1 1 d . . .
C3 C 0.70455(15) 0.09385(11) 0.52418(10) 0.0177(7) Uani 1 1 d . . .
C4 C 0.67080(14) 0.10261(11) 0.48796(10) 0.0194(7) Uani 1 1 d . . .
H4A H 0.6464 0.0784 0.4772 0.023 Uiso 1 1 calc R . .
C5 C 0.67144(15) 0.14503(11) 0.46716(10) 0.0185(7) Uani 1 1 d . . .
C6 C 0.70578(15) 0.18108(11) 0.48385(10) 0.0173(7) Uani 1 1 d . . .
H6A H 0.7074 0.2101 0.4696 0.021 Uiso 1 1 calc R . .
C7 C 0.70430(16) 0.04531(12) 0.54492(11) 0.0230(8) Uani 1 1 d . . .
C8 C 0.76757(17) 0.02520(12) 0.54522(13) 0.0314(9) Uani 1 1 d . . .
H8A H 0.7940 0.0461 0.5609 0.047 Uiso 1 1 calc R . .
H8B H 0.7820 0.0222 0.5163 0.047 Uiso 1 1 calc R . .
H8C H 0.7672 -0.0055 0.5586 0.047 Uiso 1 1 calc R . .
C9 C 0.66454(17) 0.01102(12) 0.52101(12) 0.0266(8) Uani 1 1 d . . .
H9A H 0.6236 0.0228 0.5205 0.040 Uiso 1 1 calc R . .
H9B H 0.6654 -0.0194 0.5350 0.040 Uiso 1 1 calc R . .
H9C H 0.6792 0.0077 0.4922 0.040 Uiso 1 1 calc R . .
C10 C 0.6808(2) 0.04854(13) 0.58994(12) 0.0330(9) Uani 1 1 d . . .
H10A H 0.6404 0.0615 0.5897 0.049 Uiso 1 1 calc R . .
H10B H 0.7069 0.0688 0.6065 0.049 Uiso 1 1 calc R . .
H10C H 0.6800 0.0174 0.6025 0.049 Uiso 1 1 calc R . .
C11 C 0.63788(17) 0.15433(12) 0.42605(12) 0.0258(8) Uani 1 1 d . . .
C12 C 0.5987(2) 0.19780(13) 0.43087(15) 0.0417(11) Uani 1 1 d . . .
H12A H 0.5697 0.1927 0.4533 0.063 Uiso 1 1 calc R . .
H12B H 0.5777 0.2038 0.4045 0.063 Uiso 1 1 calc R . .
H12C H 0.6238 0.2246 0.4378 0.063 Uiso 1 1 calc R . .
C13 C 0.6829(2) 0.16208(16) 0.39064(12) 0.0427(11) Uani 1 1 d . . .
H13A H 0.6616 0.1679 0.3643 0.064 Uiso 1 1 calc R . .
H13B H 0.7079 0.1343 0.3876 0.064 Uiso 1 1 calc R . .
H13C H 0.7080 0.1890 0.3973 0.064 Uiso 1 1 calc R . .
C14 C 0.59747(18) 0.11337(12) 0.41367(12) 0.0298(9) Uani 1 1 d . . .
H14A H 0.5681 0.1080 0.4359 0.045 Uiso 1 1 calc R . .
H14B H 0.6217 0.0853 0.4099 0.045 Uiso 1 1 calc R . .
H14C H 0.5769 0.1207 0.3874 0.045 Uiso 1 1 calc R . .
C15 C 0.77823(15) 0.25643(11) 0.53678(10) 0.0173(7) Uani 1 1 d . . .
C16 C 0.82329(15) 0.27639(11) 0.56299(10) 0.0172(7) Uani 1 1 d . . .
C17 C 0.83531(15) 0.32441(11) 0.56076(10) 0.0194(7) Uani 1 1 d . . .
C18 C 0.80124(16) 0.35160(12) 0.53325(11) 0.0235(8) Uani 1 1 d . . .
H18A H 0.8096 0.3840 0.5314 0.028 Uiso 1 1 calc R . .
C19 C 0.75585(17) 0.33347(12) 0.50862(11) 0.0238(8) Uani 1 1 d . . .
C20 C 0.74510(15) 0.28552(11) 0.51075(10) 0.0198(7) Uani 1 1 d . . .
H20A H 0.7144 0.2725 0.4940 0.024 Uiso 1 1 calc R . .
C21 C 0.88424(16) 0.34626(12) 0.58817(11) 0.0237(8) Uani 1 1 d . . .
C22 C 0.86776(19) 0.34109(13) 0.63489(11) 0.0297(9) Uani 1 1 d . . .
H22A H 0.8623 0.3080 0.6416 0.045 Uiso 1 1 calc R . .
H22B H 0.8307 0.3580 0.6405 0.045 Uiso 1 1 calc R . .
H22C H 0.8998 0.3539 0.6522 0.045 Uiso 1 1 calc R . .
C23 C 0.89159(18) 0.39854(12) 0.57939(12) 0.0296(9) Uani 1 1 d . . .
H23A H 0.9024 0.4032 0.5499 0.044 Uiso 1 1 calc R . .
H23B H 0.9231 0.4112 0.5974 0.044 Uiso 1 1 calc R . .
H23C H 0.8540 0.4146 0.5853 0.044 Uiso 1 1 calc R . .
C24 C 0.94438(17) 0.32309(14) 0.57973(14) 0.0340(9) Uani 1 1 d . . .
H24A H 0.9410 0.2894 0.5843 0.051 Uiso 1 1 calc R . .
H24B H 0.9744 0.3360 0.5988 0.051 Uiso 1 1 calc R . .
H24C H 0.9564 0.3290 0.5507 0.051 Uiso 1 1 calc R . .
C25 C 0.71941(19) 0.36323(12) 0.47796(13) 0.0333(10) Uani 1 1 d . . .
C26 C 0.7280(3) 0.41529(14) 0.48601(18) 0.0687(19) Uani 1 1 d . . .
H26A H 0.7148 0.4228 0.5145 0.103 Uiso 1 1 calc R . .
H26B H 0.7045 0.4332 0.4658 0.103 Uiso 1 1 calc R . .
H26C H 0.7702 0.4233 0.4829 0.103 Uiso 1 1 calc R . .
C27 C 0.6527(2) 0.35227(15) 0.48211(15) 0.0439(11) Uani 1 1 d . . .
H27A H 0.6461 0.3190 0.4770 0.066 Uiso 1 1 calc R . .
H27B H 0.6303 0.3706 0.4616 0.066 Uiso 1 1 calc R . .
H27C H 0.6392 0.3602 0.5104 0.066 Uiso 1 1 calc R . .
C28 C 0.7401(2) 0.35263(17) 0.43348(14) 0.0527(13) Uani 1 1 d . . .
H28A H 0.7347 0.3194 0.4276 0.079 Uiso 1 1 calc R . .
H28B H 0.7824 0.3607 0.4307 0.079 Uiso 1 1 calc R . .
H28C H 0.7167 0.3710 0.4135 0.079 Uiso 1 1 calc R . .
C29 C 0.90646(16) 0.18284(12) 0.65734(11) 0.0258(8) Uani 1 1 d . . .
H29A H 0.9093 0.2148 0.6499 0.031 Uiso 1 1 calc R . .
C30 C 0.94140(18) 0.16639(14) 0.68967(12) 0.0328(9) Uani 1 1 d . . .
H30A H 0.9685 0.1865 0.7037 0.039 Uiso 1 1 calc R . .
C31 C 0.93651(18) 0.12005(14) 0.70148(13) 0.0348(9) Uani 1 1 d . . .
H31A H 0.9594 0.1079 0.7240 0.042 Uiso 1 1 calc R . .
C32 C 0.8973(2) 0.09193(14) 0.67950(14) 0.0428(11) Uani 1 1 d . . .
H32A H 0.8932 0.0600 0.6867 0.051 Uiso 1 1 calc R . .
C33 C 0.86452(18) 0.11058(13) 0.64722(13) 0.0329(9) Uani 1 1 d . . .
H33A H 0.8379 0.0910 0.6323 0.039 Uiso 1 1 calc R . .
C34 C 0.93698(18) 0.19009(14) 0.54579(14) 0.0363(10) Uani 1 1 d . . .
H34A H 0.9417 0.2144 0.5657 0.044 Uiso 1 1 calc R . .
C35 C 0.9833(2) 0.18099(16) 0.51834(16) 0.0486(12) Uani 1 1 d . . .
H35A H 1.0192 0.1984 0.5198 0.058 Uiso 1 1 calc R . .
C36 C 0.9765(2) 0.14642(16) 0.48890(15) 0.0446(11) Uani 1 1 d . . .
H36A H 1.0073 0.1398 0.4694 0.053 Uiso 1 1 calc R . .
C37 C 0.92411(19) 0.12172(16) 0.48841(14) 0.0421(11) Uani 1 1 d . . .
H37A H 0.9182 0.0976 0.4684 0.050 Uiso 1 1 calc R . .
C38 C 0.88007(18) 0.13212(13) 0.51715(12) 0.0315(9) Uani 1 1 d . . .
H38A H 0.8443 0.1144 0.5167 0.038 Uiso 1 1 calc R . .
C39 C 0.74519(17) 0.24499(12) 0.64220(11) 0.0260(8) Uani 1 1 d . . .
H39A H 0.7699 0.2687 0.6308 0.031 Uiso 1 1 calc R . .
C40 C 0.70248(18) 0.25722(14) 0.67143(12) 0.0315(9) Uani 1 1 d . . .
H40A H 0.6987 0.2887 0.6801 0.038 Uiso 1 1 calc R . .
C41 C 0.66558(17) 0.22370(14) 0.68780(11) 0.0280(8) Uani 1 1 d . . .
H41A H 0.6360 0.2314 0.7079 0.034 Uiso 1 1 calc R . .
C42 C 0.67271(17) 0.17854(14) 0.67414(11) 0.0297(9) Uani 1 1 d . . .
H42A H 0.6476 0.1545 0.6845 0.036 Uiso 1 1 calc R . .
C43 C 0.71671(17) 0.16841(13) 0.64521(11) 0.0269(8) Uani 1 1 d . . .
H43A H 0.7214 0.1371 0.6362 0.032 Uiso 1 1 calc R . .
C44 C 0.52012(15) 0.11091(11) 0.68323(10) 0.0198(7) Uani 1 1 d . . .
C45 C 0.49016(15) 0.09862(12) 0.64506(10) 0.0191(7) Uani 1 1 d . . .
C46 C 0.49946(16) 0.05488(12) 0.62693(11) 0.0223(7) Uani 1 1 d . . .
C47 C 0.53573(16) 0.02277(12) 0.64826(11) 0.0235(8) Uani 1 1 d . . .
H47A H 0.5417 -0.0072 0.6363 0.028 Uiso 1 1 calc R . .
C48 C 0.56319(18) 0.03317(12) 0.68617(11) 0.0270(8) Uani 1 1 d . . .
C49 C 0.55497(16) 0.07752(12) 0.70317(11) 0.0248(8) Uani 1 1 d . . .
H49A H 0.5736 0.0851 0.7290 0.030 Uiso 1 1 calc R . .
C50 C 0.47010(16) 0.04244(12) 0.58462(11) 0.0251(8) Uani 1 1 d . . .
C51 C 0.48781(18) -0.00684(12) 0.56985(12) 0.0294(8) Uani 1 1 d . . .
H51A H 0.5312 -0.0088 0.5673 0.044 Uiso 1 1 calc R . .
H51B H 0.4695 -0.0132 0.5425 0.044 Uiso 1 1 calc R . .
H51C H 0.4739 -0.0299 0.5903 0.044 Uiso 1 1 calc R . .
C52 C 0.49016(19) 0.07667(13) 0.55020(11) 0.0310(9) Uani 1 1 d . . .
H52A H 0.5337 0.0763 0.5481 0.046 Uiso 1 1 calc R . .
H52B H 0.4767 0.1082 0.5573 0.046 Uiso 1 1 calc R . .
H52C H 0.4729 0.0673 0.5233 0.046 Uiso 1 1 calc R . .
C53 C 0.40173(18) 0.04360(16) 0.58862(15) 0.0419(11) Uani 1 1 d . . .
H53A H 0.3891 0.0217 0.6105 0.063 Uiso 1 1 calc R . .
H53B H 0.3837 0.0347 0.5618 0.063 Uiso 1 1 calc R . .
H53C H 0.3889 0.0751 0.5961 0.063 Uiso 1 1 calc R . .
C54 C 0.6030(2) -0.00144(14) 0.71032(13) 0.0426(12) Uani 1 1 d . . .
C55 C 0.5766(3) -0.01040(18) 0.75374(15) 0.077(2) Uani 1 1 d . . .
H55A H 0.5716 0.0193 0.7685 0.115 Uiso 1 1 calc R . .
H55B H 0.6034 -0.0306 0.7698 0.115 Uiso 1 1 calc R . .
H55C H 0.5378 -0.0257 0.7508 0.115 Uiso 1 1 calc R . .
C56 C 0.6085(3) -0.04796(14) 0.68754(15) 0.0523(14) Uani 1 1 d . . .
H56A H 0.5690 -0.0621 0.6846 0.078 Uiso 1 1 calc R . .
H56B H 0.6344 -0.0688 0.7037 0.078 Uiso 1 1 calc R . .
H56C H 0.6258 -0.0429 0.6597 0.078 Uiso 1 1 calc R . .
C57 C 0.6662(2) 0.01926(17) 0.71509(17) 0.0616(16) Uani 1 1 d . . .
H57A H 0.6637 0.0493 0.7295 0.092 Uiso 1 1 calc R . .
H57B H 0.6839 0.0237 0.6873 0.092 Uiso 1 1 calc R . .
H57C H 0.6910 -0.0021 0.7315 0.092 Uiso 1 1 calc R . .
C58 C 0.53257(14) 0.18378(12) 0.72796(10) 0.0184(7) Uani 1 1 d . . .
C59 C 0.51250(15) 0.23158(11) 0.72750(10) 0.0184(7) Uani 1 1 d . . .
C60 C 0.53033(15) 0.26191(12) 0.75957(10) 0.0206(7) Uani 1 1 d . . .
C61 C 0.56840(17) 0.24510(13) 0.79090(11) 0.0263(8) Uani 1 1 d . . .
H61A H 0.5809 0.2658 0.8124 0.032 Uiso 1 1 calc R . .
C62 C 0.58879(17) 0.19905(13) 0.79169(11) 0.0261(8) Uani 1 1 d . . .
C63 C 0.57071(15) 0.16924(12) 0.75999(10) 0.0206(7) Uani 1 1 d . . .
H63A H 0.5847 0.1380 0.7600 0.025 Uiso 1 1 calc R . .
C64 C 0.51002(18) 0.31347(12) 0.75971(11) 0.0279(8) Uani 1 1 d . . .
C65 C 0.5308(2) 0.33887(14) 0.79963(13) 0.0398(11) Uani 1 1 d . . .
H65A H 0.5743 0.3374 0.8016 0.060 Uiso 1 1 calc R . .
H65B H 0.5132 0.3239 0.8243 0.060 Uiso 1 1 calc R . .
H65C H 0.5182 0.3715 0.7985 0.060 Uiso 1 1 calc R . .
C66 C 0.5364(2) 0.33839(14) 0.72201(13) 0.0424(11) Uani 1 1 d . . .
H66A H 0.5799 0.3359 0.7228 0.064 Uiso 1 1 calc R . .
H66B H 0.5249 0.3713 0.7227 0.064 Uiso 1 1 calc R . .
H66C H 0.5215 0.3241 0.6962 0.064 Uiso 1 1 calc R . .
C67 C 0.44145(19) 0.31660(14) 0.75896(14) 0.0400(11) Uani 1 1 d . . .
H67A H 0.4263 0.3008 0.7339 0.060 Uiso 1 1 calc R . .
H67B H 0.4293 0.3494 0.7584 0.060 Uiso 1 1 calc R . .
H67C H 0.4252 0.3016 0.7841 0.060 Uiso 1 1 calc R . .
C68 C 0.6283(2) 0.18223(14) 0.82813(13) 0.0354(10) Uani 1 1 d . . .
C69 C 0.6835(2) 0.21300(16) 0.83181(16) 0.0492(12) Uani 1 1 d . . .
H69A H 0.7085 0.2018 0.8549 0.074 Uiso 1 1 calc R . .
H69B H 0.6713 0.2452 0.8373 0.074 Uiso 1 1 calc R . .
H69C H 0.7061 0.2117 0.8056 0.074 Uiso 1 1 calc R . .
C70 C 0.6484(2) 0.13146(15) 0.82236(14) 0.0449(12) Uani 1 1 d . . .
H70A H 0.6736 0.1222 0.8460 0.067 Uiso 1 1 calc R . .
H70B H 0.6710 0.1286 0.7962 0.067 Uiso 1 1 calc R . .
H70C H 0.6133 0.1112 0.8211 0.067 Uiso 1 1 calc R . .
C71 C 0.5918(2) 0.18487(16) 0.86881(12) 0.0472(12) Uani 1 1 d . . .
H71A H 0.6163 0.1743 0.8924 0.071 Uiso 1 1 calc R . .
H71B H 0.5566 0.1649 0.8663 0.071 Uiso 1 1 calc R . .
H71C H 0.5792 0.2171 0.8737 0.071 Uiso 1 1 calc R . .
C72 C 0.38385(17) 0.27060(14) 0.62475(12) 0.0295(8) Uani 1 1 d . . .
H72A H 0.3894 0.2831 0.6520 0.035 Uiso 1 1 calc R . .
C73 C 0.35407(18) 0.29667(14) 0.59526(13) 0.0344(9) Uani 1 1 d . . .
H73A H 0.3397 0.3269 0.6021 0.041 Uiso 1 1 calc R . .
C74 C 0.34524(17) 0.27844(15) 0.55566(12) 0.0332(9) Uani 1 1 d . . .
H74A H 0.3244 0.2957 0.5349 0.040 Uiso 1 1 calc R . .
C75 C 0.36736(18) 0.23483(15) 0.54692(12) 0.0344(9) Uani 1 1 d . . .
H75A H 0.3624 0.2216 0.5198 0.041 Uiso 1 1 calc R . .
C76 C 0.39679(17) 0.21043(14) 0.57794(11) 0.0288(8) Uani 1 1 d . . .
H76A H 0.4115 0.1801 0.5718 0.035 Uiso 1 1 calc R . .
C77 C 0.3617(2) 0.13022(16) 0.69146(15) 0.0465(12) Uani 1 1 d . . .
H77A H 0.3772 0.1089 0.6715 0.056 Uiso 1 1 calc R . .
C78 C 0.3144(2) 0.1162(2) 0.71639(18) 0.0599(14) Uani 1 1 d . . .
H78A H 0.2982 0.0858 0.7135 0.072 Uiso 1 1 calc R . .
C79 C 0.2914(2) 0.14665(19) 0.74520(16) 0.0526(13) Uani 1 1 d . . .
H79A H 0.2583 0.1382 0.7620 0.063 Uiso 1 1 calc R . .
C80 C 0.31679(19) 0.18872(19) 0.74909(14) 0.0464(12) Uani 1 1 d . . .
H80A H 0.3022 0.2102 0.7693 0.056 Uiso 1 1 calc R . .
C81 C 0.36419(19) 0.20070(17) 0.72360(13) 0.0403(10) Uani 1 1 d . . .
H81A H 0.3818 0.2305 0.7271 0.048 Uiso 1 1 calc R . .
C82 C 0.54077(17) 0.25714(13) 0.61728(11) 0.0272(8) Uani 1 1 d . . .
H82A H 0.5179 0.2790 0.6329 0.033 Uiso 1 1 calc R . .
C83 C 0.58475(18) 0.27333(14) 0.59084(13) 0.0350(9) Uani 1 1 d . . .
H83A H 0.5919 0.3058 0.5882 0.042 Uiso 1 1 calc R . .
C84 C 0.61838(18) 0.24176(15) 0.56818(13) 0.0354(9) Uani 1 1 d . . .
H84A H 0.6490 0.2522 0.5499 0.042 Uiso 1 1 calc R . .
C85 C 0.60678(17) 0.19500(14) 0.57249(12) 0.0320(9) Uani 1 1 d . . .
H85A H 0.6289 0.1726 0.5570 0.038 Uiso 1 1 calc R . .
C86 C 0.56211(16) 0.18102(13) 0.59984(11) 0.0259(8) Uani 1 1 d . . .
H86A H 0.5546 0.1487 0.6031 0.031 Uiso 1 1 calc R . .
C87 C 0.2319(6) -0.1263(5) 0.7595(4) 0.186(7) Uani 1 1 d . . .
H87A H 0.2377 -0.0928 0.7655 0.224 Uiso 1 1 calc R . .
H87B H 0.2031 -0.1387 0.7803 0.224 Uiso 1 1 calc R . .
C88 C 0.2071(4) -0.1319(4) 0.7169(5) 0.190(7) Uani 1 1 d . . .
H88A H 0.2240 -0.1088 0.6971 0.228 Uiso 1 1 calc R . .
H88B H 0.1631 -0.1293 0.7168 0.228 Uiso 1 1 calc R . .
C89 C 0.2272(4) -0.1800(4) 0.7071(3) 0.114(3) Uani 1 1 d . . .
H89A H 0.2315 -0.1849 0.6765 0.137 Uiso 1 1 calc R . .
H89B H 0.1995 -0.2036 0.7186 0.137 Uiso 1 1 calc R . .
C90 C 0.2871(5) -0.1811(3) 0.7293(2) 0.126(3) Uani 1 1 d . . .
H90A H 0.2955 -0.2129 0.7397 0.151 Uiso 1 1 calc R . .
H90B H 0.3192 -0.1720 0.7096 0.151 Uiso 1 1 calc R . .
C91 C 0.8548(6) 0.0461(3) 0.3682(3) 0.157(5) Uani 1 1 d . . .
H91A H 0.8953 0.0329 0.3717 0.189 Uiso 1 1 calc R . .
H91B H 0.8525 0.0608 0.3402 0.189 Uiso 1 1 calc R . .
C92 C 0.8076(5) 0.0065(3) 0.3716(3) 0.147(4) Uani 1 1 d . . .
H92A H 0.7892 -0.0002 0.3441 0.177 Uiso 1 1 calc R . .
H92B H 0.8254 -0.0224 0.3830 0.177 Uiso 1 1 calc R . .
C93 C 0.7635(3) 0.0268(3) 0.4014(2) 0.090(2) Uani 1 1 d . . .
H93A H 0.7310 0.0431 0.3863 0.108 Uiso 1 1 calc R . .
H93B H 0.7461 0.0026 0.4198 0.108 Uiso 1 1 calc R . .
C94 C 0.8012(3) 0.0600(3) 0.4254(2) 0.088(2) Uani 1 1 d . . .
H94A H 0.7763 0.0854 0.4370 0.106 Uiso 1 1 calc R . .
H94B H 0.8207 0.0437 0.4491 0.106 Uiso 1 1 calc R . .
C95 C 0.3211(6) -0.0240(4) 0.7259(5) 0.255(10) Uani 1 1 d . . .
H95A H 0.2968 -0.0410 0.7468 0.305 Uiso 1 1 calc R . .
H95B H 0.2935 -0.0072 0.7070 0.305 Uiso 1 1 calc R . .
C96 C 0.3529(5) -0.0543(5) 0.7038(5) 0.206(7) Uani 1 1 d . . .
H96A H 0.3380 -0.0565 0.6747 0.247 Uiso 1 1 calc R . .
H96B H 0.3517 -0.0856 0.7168 0.247 Uiso 1 1 calc R . .
C97 C 0.4131(6) -0.0350(3) 0.7049(3) 0.159(5) Uani 1 1 d . . .
H97A H 0.4399 -0.0559 0.7208 0.190 Uiso 1 1 calc R . .
H97B H 0.4289 -0.0318 0.6761 0.190 Uiso 1 1 calc R . .
C98 C 0.4102(5) 0.0075(4) 0.7239(5) 0.205(7) Uani 1 1 d . . .
H98A H 0.4103 0.0327 0.7026 0.246 Uiso 1 1 calc R . .
H98B H 0.4447 0.0120 0.7427 0.246 Uiso 1 1 calc R . .
O8 O 0.6176(5) 0.3904(4) 0.5943(3) 0.225(4) Uiso 1 1 d D . .
C102 C 0.6507(7) 0.4435(6) 0.6426(6) 0.251(8) Uiso 1 1 d D . .
H10W H 0.6323 0.4281 0.6671 0.301 Uiso 0.509(14) 1 calc PR A 1
H10X H 0.6568 0.4769 0.6494 0.301 Uiso 0.509(14) 1 calc PR A 1
H10Y H 0.6639 0.4628 0.6186 0.301 Uiso 0.491(14) 1 d PR A 2
H10Z H 0.6695 0.4543 0.6690 0.301 Uiso 0.491(14) 1 d PR A 2
C100 C 0.6805(7) 0.3785(5) 0.6105(6) 0.106(6) Uiso 0.509(14) 1 d PD A 1
H10D H 0.6774 0.3526 0.6308 0.127 Uiso 0.509(14) 1 calc PR A 1
H10E H 0.7050 0.3676 0.5866 0.127 Uiso 0.509(14) 1 calc PR A 1
C101 C 0.7122(6) 0.4197(5) 0.6317(4) 0.088(5) Uiso 0.509(14) 1 d PD A 1
H10F H 0.7369 0.4383 0.6121 0.106 Uiso 0.509(14) 1 calc PR A 1
H10G H 0.7354 0.4106 0.6567 0.106 Uiso 0.509(14) 1 calc PR A 1
C103 C 0.610(2) 0.4385(9) 0.6033(11) 0.35(3) Uiso 0.509(14) 1 d PD A 1
H10H H 0.5676 0.4459 0.6100 0.417 Uiso 0.509(14) 1 calc PR A 1
H10I H 0.6233 0.4585 0.5799 0.417 Uiso 0.509(14) 1 calc PR A 1
C104 C 0.5538(10) 0.4027(11) 0.6073(10) 0.224(15) Uiso 0.491(14) 1 d PD A 2
H10J H 0.5314 0.3763 0.6196 0.269 Uiso 0.491(14) 1 calc PR A 2
H10K H 0.5304 0.4183 0.5850 0.269 Uiso 0.491(14) 1 calc PR A 2
C105 C 0.5808(10) 0.4372(11) 0.6409(12) 0.273(19) Uiso 0.491(14) 1 d PD A 2
H10L H 0.5675 0.4266 0.6689 0.328 Uiso 0.491(14) 1 calc PR A 2
H10M H 0.5630 0.4683 0.6361 0.328 Uiso 0.491(14) 1 calc PR A 2
C106 C 0.6605(16) 0.3906(8) 0.6315(10) 0.28(2) Uiso 0.491(14) 1 d PD A 2
H10N H 0.7020 0.3837 0.6232 0.342 Uiso 0.491(14) 1 calc PR A 2
H10O H 0.6477 0.3695 0.6543 0.342 Uiso 0.491(14) 1 calc PR A 2
C1S C 0.4834(10) 0.5607(8) 0.5875(7) 0.240(6) Uiso 0.92(3) 1 d P . .
C2S C 0.524(3) 0.509(2) 0.539(3) 0.240(6) Uiso 0.53(10) 1 d P . .
C3S C 0.4579(11) 0.5328(8) 0.5438(8) 0.240(6) Uiso 0.83(3) 1 d P . .
C4S C 0.5388(15) 0.5328(13) 0.5766(12) 0.240(6) Uiso 0.61(3) 1 d P . .
C5S C 0.431(3) 0.519(2) 0.4820(19) 0.240(6) Uiso 0.31(2) 1 d P . .
C6S C 0.502(4) 0.5036(18) 0.517(3) 0.240(6) Uiso 0.60(11) 1 d P . .
C7S C 0.468(3) 0.530(2) 0.628(2) 0.240(6) Uiso 0.27(2) 1 d P . .
C8S C 0.498(3) 0.482(3) 0.601(2) 0.240(6) Uiso 0.25(2) 1 d P . .

loop_
_atom_site_aniso_label
_atom_site_aniso_U_11
_atom_site_aniso_U_22
_atom_site_aniso_U_33
_atom_site_aniso_U_23
_atom_site_aniso_U_13
_atom_site_aniso_U_12
Rh1 0.01775(13) 0.01302(12) 0.01551(13) 0.00035(10) -0.00183(10) -0.00162(10)
Rh2 0.01861(13) 0.01977(13) 0.01438(13) -0.00202(10) -0.00157(10) 0.00356(11)
O1 0.0239(13) 0.0156(11) 0.0171(11) 0.0011(9) -0.0045(10) -0.0035(9)
O2 0.0206(12) 0.0138(11) 0.0190(12) 0.0011(9) -0.0014(10) -0.0021(9)
O3 0.0206(12) 0.0224(12) 0.0200(12) -0.0036(10) -0.0041(10) 0.0020(10)
O4 0.0277(13) 0.0198(12) 0.0184(12) -0.0028(10) -0.0033(10) 0.0065(10)
O5 0.179(7) 0.123(5) 0.107(5) 0.005(4) 0.039(4) 0.036(5)
O6 0.159(6) 0.127(5) 0.105(4) -0.022(4) 0.050(4) -0.042(4)
O7 0.214(9) 0.179(8) 0.192(8) -0.096(7) 0.035(7) 0.003(7)
N1 0.0238(15) 0.0121(13) 0.0149(13) 0.0004(10) -0.0035(11) -0.0031(11)
N2 0.0235(16) 0.0194(14) 0.0180(14) -0.0009(11) -0.0027(12) -0.0006(12)
N3 0.0224(15) 0.0202(15) 0.0219(15) 0.0004(12) 0.0003(12) -0.0004(12)
N4 0.0179(14) 0.0210(14) 0.0157(13) 0.0005(11) -0.0031(11) -0.0015(11)
N5 0.0245(16) 0.0179(14) 0.0166(14) -0.0021(11) -0.0020(12) 0.0040(12)
N6 0.0197(15) 0.0277(16) 0.0186(15) 0.0000(12) -0.0018(12) 0.0038(12)
N7 0.0232(16) 0.0319(17) 0.0218(15) -0.0011(13) 0.0008(13) 0.0056(13)
N8 0.0214(16) 0.0241(15) 0.0164(14) -0.0008(12) -0.0043(12) 0.0030(12)
C1 0.0158(16) 0.0134(15) 0.0180(16) -0.0019(12) 0.0016(13) -0.0016(12)
C2 0.0195(17) 0.0157(16) 0.0155(16) 0.0007(12) 0.0021(13) 0.0002(13)
C3 0.0192(17) 0.0122(15) 0.0216(17) 0.0001(13) 0.0014(13) -0.0008(13)
C4 0.0184(17) 0.0164(16) 0.0234(17) -0.0025(13) -0.0028(14) -0.0044(13)
C5 0.0207(18) 0.0146(16) 0.0203(17) -0.0021(13) -0.0025(14) -0.0020(13)
C6 0.0211(16) 0.0132(15) 0.0175(16) 0.0011(13) 0.0016(13) -0.0020(13)
C7 0.0282(19) 0.0144(17) 0.0264(19) 0.0004(14) -0.0038(15) -0.0033(14)
C8 0.039(2) 0.0139(17) 0.042(2) 0.0009(16) -0.0105(18) 0.0025(16)
C9 0.036(2) 0.0126(16) 0.031(2) 0.0026(14) -0.0046(16) -0.0054(15)
C10 0.053(3) 0.0178(18) 0.028(2) 0.0052(15) -0.0004(19) -0.0092(18)
C11 0.032(2) 0.0153(17) 0.030(2) 0.0019(14) -0.0126(16) -0.0069(15)
C12 0.047(3) 0.0179(19) 0.060(3) 0.0007(19) -0.034(2) -0.0005(18)
C13 0.056(3) 0.046(3) 0.026(2) 0.0081(19) -0.014(2) -0.023(2)
C14 0.036(2) 0.0195(18) 0.034(2) -0.0008(16) -0.0193(18) -0.0039(16)
C15 0.0205(17) 0.0148(16) 0.0168(16) -0.0005(13) 0.0007(13) -0.0037(13)
C16 0.0208(17) 0.0161(16) 0.0148(16) 0.0006(12) -0.0003(13) -0.0025(13)
C17 0.0235(18) 0.0188(17) 0.0158(16) 0.0005(13) -0.0003(13) -0.0059(13)
C18 0.035(2) 0.0146(16) 0.0209(18) 0.0010(13) -0.0069(15) -0.0065(14)
C19 0.032(2) 0.0164(17) 0.0226(18) 0.0000(14) -0.0066(15) 0.0002(15)
C20 0.0215(18) 0.0191(17) 0.0187(17) -0.0021(13) -0.0040(14) -0.0033(14)
C21 0.030(2) 0.0172(17) 0.0238(18) -0.0005(14) -0.0066(15) -0.0078(14)
C22 0.045(2) 0.0209(18) 0.0229(19) 0.0007(15) -0.0105(17) -0.0101(17)
C23 0.040(2) 0.0188(18) 0.030(2) 0.0019(15) -0.0108(17) -0.0119(16)
C24 0.025(2) 0.028(2) 0.049(3) -0.0008(18) -0.0077(18) -0.0090(16)
C25 0.047(2) 0.0155(18) 0.037(2) 0.0026(16) -0.0236(19) -0.0046(17)
C26 0.104(4) 0.014(2) 0.088(4) 0.008(2) -0.072(4) -0.003(2)
C27 0.045(3) 0.029(2) 0.057(3) 0.007(2) -0.021(2) 0.0093(19)
C28 0.070(3) 0.053(3) 0.035(2) 0.019(2) -0.021(2) -0.009(3)
C29 0.0290(19) 0.0231(18) 0.0254(18) -0.0004(15) -0.0080(15) -0.0039(15)
C30 0.038(2) 0.029(2) 0.032(2) -0.0011(17) -0.0119(18) -0.0016(17)
C31 0.034(2) 0.035(2) 0.035(2) 0.0077(18) -0.0123(18) 0.0022(18)
C32 0.052(3) 0.024(2) 0.053(3) 0.0128(19) -0.022(2) -0.0061(19)
C33 0.041(2) 0.0210(19) 0.037(2) 0.0059(16) -0.0162(18) -0.0052(17)
C34 0.030(2) 0.033(2) 0.046(2) -0.0151(19) 0.0095(18) -0.0078(18)
C35 0.031(2) 0.047(3) 0.068(3) -0.019(2) 0.020(2) -0.012(2)
C36 0.034(2) 0.054(3) 0.046(3) -0.011(2) 0.016(2) 0.004(2)
C37 0.036(2) 0.047(3) 0.044(3) -0.019(2) 0.007(2) 0.003(2)
C38 0.029(2) 0.030(2) 0.035(2) -0.0104(17) 0.0046(17) -0.0044(17)
C39 0.031(2) 0.0192(18) 0.0281(19) 0.0021(15) 0.0063(16) -0.0012(15)
C40 0.036(2) 0.025(2) 0.034(2) -0.0018(16) 0.0089(17) 0.0024(16)
C41 0.025(2) 0.038(2) 0.0215(19) -0.0018(16) 0.0034(15) 0.0028(16)
C42 0.029(2) 0.037(2) 0.0230(19) -0.0011(16) 0.0055(16) -0.0109(17)
C43 0.033(2) 0.0226(19) 0.0255(19) -0.0033(15) 0.0022(16) -0.0064(15)
C44 0.0240(18) 0.0171(17) 0.0182(17) -0.0006(13) 0.0017(14) -0.0001(14)
C45 0.0184(17) 0.0196(17) 0.0192(17) 0.0007(13) 0.0017(13) 0.0000(13)
C46 0.0241(19) 0.0216(18) 0.0212(17) -0.0035(14) 0.0013(14) -0.0051(14)
C47 0.032(2) 0.0141(16) 0.0245(18) 0.0001(13) 0.0009(15) 0.0014(14)
C48 0.039(2) 0.0189(18) 0.0232(18) 0.0023(14) -0.0027(16) 0.0049(16)
C49 0.034(2) 0.0227(18) 0.0172(17) -0.0002(14) -0.0075(15) 0.0018(15)
C50 0.029(2) 0.0227(18) 0.0237(18) -0.0077(15) -0.0049(15) 0.0005(15)
C51 0.039(2) 0.0215(19) 0.028(2) -0.0096(15) -0.0060(17) -0.0017(16)
C52 0.047(2) 0.0246(19) 0.0211(18) -0.0055(15) -0.0063(17) 0.0052(17)
C53 0.028(2) 0.046(3) 0.052(3) -0.017(2) -0.011(2) -0.0030(19)
C54 0.076(3) 0.022(2) 0.030(2) -0.0014(17) -0.021(2) 0.015(2)
C55 0.153(6) 0.045(3) 0.032(3) 0.011(2) -0.007(3) 0.041(4)
C56 0.088(4) 0.025(2) 0.044(3) -0.0028(19) -0.020(3) 0.024(2)
C57 0.074(4) 0.041(3) 0.070(4) -0.019(2) -0.042(3) 0.031(3)
C58 0.0194(17) 0.0233(17) 0.0126(15) -0.0011(13) 0.0000(13) -0.0004(14)
C59 0.0191(17) 0.0205(17) 0.0155(16) 0.0011(13) 0.0027(13) 0.0020(13)
C60 0.0226(18) 0.0206(17) 0.0188(17) -0.0024(13) 0.0021(14) 0.0018(14)
C61 0.032(2) 0.0248(19) 0.0217(18) -0.0062(15) -0.0062(16) 0.0005(16)
C62 0.030(2) 0.0262(19) 0.0222(18) -0.0004(15) -0.0076(15) 0.0034(15)
C63 0.0242(18) 0.0174(16) 0.0203(17) -0.0001(13) -0.0007(14) 0.0017(14)
C64 0.036(2) 0.0213(18) 0.027(2) -0.0051(15) -0.0084(16) 0.0057(16)
C65 0.055(3) 0.026(2) 0.038(2) -0.0128(18) -0.015(2) 0.0121(19)
C66 0.070(3) 0.0194(19) 0.038(2) -0.0004(17) -0.003(2) -0.002(2)
C67 0.046(3) 0.034(2) 0.040(2) -0.0167(19) -0.008(2) 0.0193(19)
C68 0.049(3) 0.027(2) 0.030(2) -0.0055(16) -0.0177(19) 0.0077(18)
C69 0.050(3) 0.041(3) 0.057(3) -0.007(2) -0.033(2) 0.004(2)
C70 0.063(3) 0.034(2) 0.037(2) -0.0054(19) -0.029(2) 0.015(2)
C71 0.077(4) 0.040(3) 0.024(2) 0.0015(18) -0.018(2) 0.009(2)
C72 0.032(2) 0.034(2) 0.0225(19) -0.0033(16) -0.0037(16) 0.0104(17)
C73 0.036(2) 0.033(2) 0.035(2) -0.0004(17) -0.0073(18) 0.0142(18)
C74 0.027(2) 0.043(2) 0.031(2) 0.0071(18) -0.0094(17) 0.0044(18)
C75 0.037(2) 0.042(2) 0.024(2) -0.0020(17) -0.0094(17) 0.0078(19)
C76 0.032(2) 0.034(2) 0.0202(18) -0.0050(15) -0.0066(16) 0.0079(17)
C77 0.043(3) 0.042(3) 0.054(3) -0.010(2) 0.019(2) -0.006(2)
C78 0.047(3) 0.060(3) 0.073(4) -0.001(3) 0.024(3) -0.011(3)
C79 0.033(3) 0.075(4) 0.050(3) 0.000(3) 0.017(2) -0.004(2)
C80 0.027(2) 0.081(4) 0.032(2) -0.011(2) 0.0089(18) 0.004(2)
C81 0.030(2) 0.056(3) 0.035(2) -0.013(2) 0.0051(18) -0.001(2)
C82 0.030(2) 0.0241(18) 0.0278(19) -0.0015(15) 0.0007(16) 0.0011(16)
C83 0.035(2) 0.026(2) 0.044(2) 0.0039(18) 0.0044(19) -0.0035(17)
C84 0.025(2) 0.045(2) 0.036(2) 0.0089(19) 0.0069(17) 0.0001(18)
C85 0.027(2) 0.037(2) 0.032(2) 0.0035(17) 0.0049(16) 0.0066(17)
C86 0.0277(19) 0.0247(19) 0.0253(18) 0.0002(15) 0.0029(15) 0.0031(15)
C87 0.193(12) 0.220(13) 0.146(10) 0.060(9) 0.047(9) 0.153(11)
C88 0.087(7) 0.168(11) 0.315(19) 0.128(12) 0.069(10) 0.048(7)
C89 0.074(5) 0.165(9) 0.103(6) 0.042(6) 0.012(5) -0.006(6)
C90 0.162(9) 0.160(9) 0.056(4) -0.026(5) -0.001(5) 0.030(7)
C91 0.256(14) 0.113(8) 0.102(7) -0.021(6) 0.076(8) 0.009(9)
C92 0.220(12) 0.082(6) 0.140(9) -0.036(6) 0.027(8) 0.017(7)
C93 0.085(5) 0.078(5) 0.107(6) 0.010(4) -0.011(4) -0.001(4)
C94 0.074(4) 0.121(6) 0.071(4) 0.010(4) 0.016(4) -0.017(4)
C95 0.194(13) 0.196(12) 0.37(2) -0.222(14) 0.140(13) -0.116(10)
C96 0.117(9) 0.207(13) 0.294(17) -0.158(13) 0.027(10) -0.025(9)
C97 0.239(13) 0.086(6) 0.151(9) -0.034(6) 0.076(9) -0.077(8)
C98 0.130(9) 0.124(9) 0.36(2) -0.095(11) 0.126(11) 0.002(7)

loop_
_atom_type_symbol
_atom_type_description
_atom_type_scat_dispersion_real
_atom_type_scat_dispersion_imag
_atom_type_scat_source
C C 0.0033 0.0016 'International Tables Vol C Tables 4.2.6.8 and 6.1.1.4'
H H 0.0000 0.0000 'International Tables Vol C Tables 4.2.6.8 and 6.1.1.4'
N N 0.0061 0.0033 'International Tables Vol C Tables 4.2.6.8 and 6.1.1.4'
O O 0.0106 0.0060 'International Tables Vol C Tables 4.2.6.8 and 6.1.1.4'
Rh Rh -1.1178 0.9187 'International Tables Vol C Tables 4.2.6.8 and 6.1.1.4'

loop_
_geom_angle_atom_site_label_1
_geom_angle_atom_site_label_2
_geom_angle_atom_site_label_3
_geom_angle
_geom_angle_site_symmetry_1
_geom_angle_site_symmetry_3
N1 Rh1 O1 84.37(10) . .
N1 Rh1 O2 84.03(10) . .
O1 Rh1 O2 168.40(9) . .
N1 Rh1 N4 90.77(11) . .
O1 Rh1 N4 89.41(10) . .
O2 Rh1 N4 90.47(10) . .
N1 Rh1 N3 89.68(11) . .
O1 Rh1 N3 91.45(10) . .
O2 Rh1 N3 88.76(10) . .
N4 Rh1 N3 179.06(12) . .
N1 Rh1 N2 179.51(12) . .
O1 Rh1 N2 95.29(10) . .
O2 Rh1 N2 96.31(10) . .
N4 Rh1 N2 89.58(11) . .
N3 Rh1 N2 89.97(11) . .
N5 Rh2 O3 84.17(10) . .
N5 Rh2 O4 84.50(10) . .
O3 Rh2 O4 168.63(9) . .
N5 Rh2 N8 91.68(12) . .
O3 Rh2 N8 90.17(10) . .
O4 Rh2 N8 89.11(11) . .
N5 Rh2 N7 89.37(12) . .
O3 Rh2 N7 90.54(11) . .
O4 Rh2 N7 90.40(11) . .
N8 Rh2 N7 178.79(12) . .
N5 Rh2 N6 178.27(12) . .
O3 Rh2 N6 95.05(10) . .
O4 Rh2 N6 96.24(10) . .
N8 Rh2 N6 86.78(11) . .
N7 Rh2 N6 92.18(12) . .
C2 O1 Rh1 109.56(19) . .
C16 O2 Rh1 109.28(18) . .
C45 O3 Rh2 109.57(19) . .
C59 O4 Rh2 109.59(19) . .
C87 O5 C90 105.6(9) . .
C91 O6 C94 107.4(7) . .
C98 O7 C95 104.0(8) . .
C1 N1 C15 133.3(3) . .
C1 N1 Rh1 113.2(2) . .
C15 N1 Rh1 113.4(2) . .
C29 N2 C33 118.1(3) . .
C29 N2 Rh1 120.1(2) . .
C33 N2 Rh1 121.8(2) . .
C38 N3 C34 117.2(3) . .
C38 N3 Rh1 122.8(2) . .
C34 N3 Rh1 119.9(2) . .
C39 N4 C43 117.6(3) . .
C39 N4 Rh1 121.9(2) . .
C43 N4 Rh1 120.5(2) . .
C58 N5 C44 133.1(3) . .
C58 N5 Rh2 113.1(2) . .
C44 N5 Rh2 113.7(2) . .
C76 N6 C72 118.5(3) . .
C76 N6 Rh2 118.6(2) . .
C72 N6 Rh2 122.6(2) . .
C77 N7 C81 116.2(4) . .
C77 N7 Rh2 121.9(3) . .
C81 N7 Rh2 121.8(3) . .
C86 N8 C82 118.2(3) . .
C86 N8 Rh2 122.7(2) . .
C82 N8 Rh2 118.9(2) . .
N1 C1 C6 126.9(3) . .
N1 C1 C2 114.1(3) . .
C6 C1 C2 118.9(3) . .
O1 C2 C3 121.8(3) . .
O1 C2 C1 118.5(3) . .
C3 C2 C1 119.7(3) . .
C2 C3 C4 118.4(3) . .
C2 C3 C7 120.7(3) . .
C4 C3 C7 120.8(3) . .
C5 C4 C3 123.0(3) . .
C5 C4 H4A 118.5 . .
C3 C4 H4A 118.5 . .
C4 C5 C6 118.3(3) . .
C4 C5 C11 123.8(3) . .
C6 C5 C11 117.9(3) . .
C5 C6 C1 121.4(3) . .
C5 C6 H6A 119.3 . .
C1 C6 H6A 119.3 . .
C9 C7 C10 107.7(3) . .
C9 C7 C8 107.5(3) . .
C10 C7 C8 109.7(3) . .
C9 C7 C3 111.7(3) . .
C10 C7 C3 110.4(3) . .
C8 C7 C3 109.9(3) . .
C7 C8 H8A 109.5 . .
C7 C8 H8B 109.5 . .
H8A C8 H8B 109.5 . .
C7 C8 H8C 109.5 . .
H8A C8 H8C 109.5 . .
H8B C8 H8C 109.5 . .
C7 C9 H9A 109.5 . .
C7 C9 H9B 109.5 . .
H9A C9 H9B 109.5 . .
C7 C9 H9C 109.5 . .
H9A C9 H9C 109.5 . .
H9B C9 H9C 109.5 . .
C7 C10 H10A 109.5 . .
C7 C10 H10B 109.5 . .
H10A C10 H10B 109.5 . .
C7 C10 H10C 109.5 . .
H10A C10 H10C 109.5 . .
H10B C10 H10C 109.5 . .
C13 C11 C12 109.5(3) . .
C13 C11 C5 109.3(3) . .
C12 C11 C5 109.7(3) . .
C13 C11 C14 108.1(3) . .
C12 C11 C14 108.1(3) . .
C5 C11 C14 112.1(3) . .
C11 C12 H12A 109.5 . .
C11 C12 H12B 109.5 . .
H12A C12 H12B 109.5 . .
C11 C12 H12C 109.5 . .
H12A C12 H12C 109.5 . .
H12B C12 H12C 109.5 . .
C11 C13 H13A 109.5 . .
C11 C13 H13B 109.5 . .
H13A C13 H13B 109.5 . .
C11 C13 H13C 109.5 . .
H13A C13 H13C 109.5 . .
H13B C13 H13C 109.5 . .
C11 C14 H14A 109.5 . .
C11 C14 H14B 109.5 . .
H14A C14 H14B 109.5 . .
C11 C14 H14C 109.5 . .
H14A C14 H14C 109.5 . .
H14B C14 H14C 109.5 . .
N1 C15 C20 127.2(3) . .
N1 C15 C16 113.7(3) . .
C20 C15 C16 119.0(3) . .
O2 C16 C17 121.3(3) . .
O2 C16 C15 118.8(3) . .
C17 C16 C15 119.9(3) . .
C18 C17 C16 118.2(3) . .
C18 C17 C21 121.2(3) . .
C16 C17 C21 120.5(3) . .
C19 C18 C17 123.1(3) . .
C19 C18 H18A 118.4 . .
C17 C18 H18A 118.4 . .
C18 C19 C20 117.9(3) . .
C18 C19 C25 122.9(3) . .
C20 C19 C25 119.1(3) . .
C15 C20 C19 121.8(3) . .
C15 C20 H20A 119.1 . .
C19 C20 H20A 119.1 . .
C24 C21 C23 107.3(3) . .
C24 C21 C17 110.7(3) . .
C23 C21 C17 111.8(3) . .
C24 C21 C22 109.9(3) . .
C23 C21 C22 107.2(3) . .
C17 C21 C22 109.8(3) . .
C21 C22 H22A 109.5 . .
C21 C22 H22B 109.5 . .
H22A C22 H22B 109.5 . .
C21 C22 H22C 109.5 . .
H22A C22 H22C 109.5 . .
H22B C22 H22C 109.5 . .
C21 C23 H23A 109.5 . .
C21 C23 H23B 109.5 . .
H23A C23 H23B 109.5 . .
C21 C23 H23C 109.5 . .
H23A C23 H23C 109.5 . .
H23B C23 H23C 109.5 . .
C21 C24 H24A 109.5 . .
C21 C24 H24B 109.5 . .
H24A C24 H24B 109.5 . .
C21 C24 H24C 109.5 . .
H24A C24 H24C 109.5 . .
H24B C24 H24C 109.5 . .
C28 C25 C26 108.2(4) . .
C28 C25 C19 108.6(3) . .
C26 C25 C19 111.7(3) . .
C28 C25 C27 109.7(4) . .
C26 C25 C27 108.0(4) . .
C19 C25 C27 110.5(3) . .
C25 C26 H26A 109.5 . .
C25 C26 H26B 109.5 . .
H26A C26 H26B 109.5 . .
C25 C26 H26C 109.5 . .
H26A C26 H26C 109.5 . .
H26B C26 H26C 109.5 . .
C25 C27 H27A 109.5 . .
C25 C27 H27B 109.5 . .
H27A C27 H27B 109.5 . .
C25 C27 H27C 109.5 . .
H27A C27 H27C 109.5 . .
H27B C27 H27C 109.5 . .
C25 C28 H28A 109.5 . .
C25 C28 H28B 109.5 . .
H28A C28 H28B 109.5 . .
C25 C28 H28C 109.5 . .
H28A C28 H28C 109.5 . .
H28B C28 H28C 109.5 . .
N2 C29 C30 122.7(3) . .
N2 C29 H29A 118.6 . .
C30 C29 H29A 118.6 . .
C29 C30 C31 119.1(4) . .
C29 C30 H30A 120.4 . .
C31 C30 H30A 120.4 . .
C32 C31 C30 118.2(4) . .
C32 C31 H31A 120.9 . .
C30 C31 H31A 120.9 . .
C33 C32 C31 119.5(4) . .
C33 C32 H32A 120.2 . .
C31 C32 H32A 120.2 . .
N2 C33 C32 122.3(4) . .
N2 C33 H33A 118.8 . .
C32 C33 H33A 118.8 . .
N3 C34 C35 123.0(4) . .
N3 C34 H34A 118.5 . .
C35 C34 H34A 118.5 . .
C36 C35 C34 119.0(4) . .
C36 C35 H35A 120.5 . .
C34 C35 H35A 120.5 . .
C37 C36 C35 118.4(4) . .
C37 C36 H36A 120.8 . .
C35 C36 H36A 120.8 . .
C36 C37 C38 119.6(4) . .
C36 C37 H37A 120.2 . .
C38 C37 H37A 120.2 . .
N3 C38 C37 122.7(4) . .
N3 C38 H38A 118.6 . .
C37 C38 H38A 118.6 . .
N4 C39 C40 122.5(3) . .
N4 C39 H39A 118.7 . .
C40 C39 H39A 118.7 . .
C41 C40 C39 119.8(4) . .
C41 C40 H40A 120.1 . .
C39 C40 H40A 120.1 . .
C40 C41 C42 118.0(3) . .
C40 C41 H41A 121.0 . .
C42 C41 H41A 121.0 . .
C41 C42 C43 119.5(3) . .
C41 C42 H42A 120.3 . .
C43 C42 H42A 120.3 . .
N4 C43 C42 122.6(3) . .
N4 C43 H43A 118.7 . .
C42 C43 H43A 118.7 . .
C49 C44 N5 127.7(3) . .
C49 C44 C45 118.8(3) . .
N5 C44 C45 113.5(3) . .
O3 C45 C46 121.0(3) . .
O3 C45 C44 118.9(3) . .
C46 C45 C44 120.1(3) . .
C45 C46 C47 118.4(3) . .
C45 C46 C50 120.4(3) . .
C47 C46 C50 121.3(3) . .
C48 C47 C46 122.5(3) . .
C48 C47 H47A 118.7 . .
C46 C47 H47A 118.7 . .
C47 C48 C49 118.4(3) . .
C47 C48 C54 123.6(3) . .
C49 C48 C54 118.0(3) . .
C44 C49 C48 121.7(3) . .
C44 C49 H49A 119.2 . .
C48 C49 H49A 119.2 . .
C53 C50 C52 109.7(3) . .
C53 C50 C51 107.6(3) . .
C52 C50 C51 107.0(3) . .
C53 C50 C46 110.4(3) . .
C52 C50 C46 110.5(3) . .
C51 C50 C46 111.6(3) . .
C50 C51 H51A 109.5 . .
C50 C51 H51B 109.5 . .
H51A C51 H51B 109.5 . .
C50 C51 H51C 109.5 . .
H51A C51 H51C 109.5 . .
H51B C51 H51C 109.5 . .
C50 C52 H52A 109.5 . .
C50 C52 H52B 109.5 . .
H52A C52 H52B 109.5 . .
C50 C52 H52C 109.5 . .
H52A C52 H52C 109.5 . .
H52B C52 H52C 109.5 . .
C50 C53 H53A 109.5 . .
C50 C53 H53B 109.5 . .
H53A C53 H53B 109.5 . .
C50 C53 H53C 109.5 . .
H53A C53 H53C 109.5 . .
H53B C53 H53C 109.5 . .
C56 C54 C55 108.4(4) . .
C56 C54 C48 111.9(3) . .
C55 C54 C48 109.7(4) . .
C56 C54 C57 108.0(4) . .
C55 C54 C57 109.4(4) . .
C48 C54 C57 109.4(4) . .
C54 C55 H55A 109.5 . .
C54 C55 H55B 109.5 . .
H55A C55 H55B 109.5 . .
C54 C55 H55C 109.5 . .
H55A C55 H55C 109.5 . .
H55B C55 H55C 109.5 . .
C54 C56 H56A 109.5 . .
C54 C56 H56B 109.5 . .
H56A C56 H56B 109.5 . .
C54 C56 H56C 109.5 . .
H56A C56 H56C 109.5 . .
H56B C56 H56C 109.5 . .
C54 C57 H57A 109.5 . .
C54 C57 H57B 109.5 . .
H57A C57 H57B 109.5 . .
C54 C57 H57C 109.5 . .
H57A C57 H57C 109.5 . .
H57B C57 H57C 109.5 . .
N5 C58 C63 126.9(3) . .
N5 C58 C59 114.3(3) . .
C63 C58 C59 118.9(3) . .
O4 C59 C60 121.9(3) . .
O4 C59 C58 118.5(3) . .
C60 C59 C58 119.6(3) . .
C61 C60 C59 118.7(3) . .
C61 C60 C64 120.5(3) . .
C59 C60 C64 120.8(3) . .
C62 C61 C60 122.5(3) . .
C62 C61 H61A 118.7 . .
C60 C61 H61A 118.7 . .
C63 C62 C61 118.3(3) . .
C63 C62 C68 121.7(3) . .
C61 C62 C68 119.9(3) . .
C62 C63 C58 121.9(3) . .
C62 C63 H63A 119.0 . .
C58 C63 H63A 119.0 . .
C66 C64 C65 108.2(3) . .
C66 C64 C67 110.5(3) . .
C65 C64 C67 106.7(3) . .
C66 C64 C60 109.4(3) . .
C65 C64 C60 111.5(3) . .
C67 C64 C60 110.5(3) . .
C64 C65 H65A 109.5 . .
C64 C65 H65B 109.5 . .
H65A C65 H65B 109.5 . .
C64 C65 H65C 109.5 . .
H65A C65 H65C 109.5 . .
H65B C65 H65C 109.5 . .
C64 C66 H66A 109.5 . .
C64 C66 H66B 109.5 . .
H66A C66 H66B 109.5 . .
C64 C66 H66C 109.5 . .
H66A C66 H66C 109.5 . .
H66B C66 H66C 109.5 . .
C64 C67 H67A 109.5 . .
C64 C67 H67B 109.5 . .
H67A C67 H67B 109.5 . .
C64 C67 H67C 109.5 . .
H67A C67 H67C 109.5 . .
H67B C67 H67C 109.5 . .
C69 C68 C70 108.7(4) . .
C69 C68 C71 109.9(4) . .
C70 C68 C71 107.7(4) . .
C69 C68 C62 110.2(3) . .
C70 C68 C62 112.1(3) . .
C71 C68 C62 108.3(3) . .
C68 C69 H69A 109.5 . .
C68 C69 H69B 109.5 . .
H69A C69 H69B 109.5 . .
C68 C69 H69C 109.5 . .
H69A C69 H69C 109.5 . .
H69B C69 H69C 109.5 . .
C68 C70 H70A 109.5 . .
C68 C70 H70B 109.5 . .
H70A C70 H70B 109.5 . .
C68 C70 H70C 109.5 . .
H70A C70 H70C 109.5 . .
H70B C70 H70C 109.5 . .
C68 C71 H71A 109.5 . .
C68 C71 H71B 109.5 . .
H71A C71 H71B 109.5 . .
C68 C71 H71C 109.5 . .
H71A C71 H71C 109.5 . .
H71B C71 H71C 109.5 . .
N6 C72 C73 122.1(4) . .
N6 C72 H72A 119.0 . .
C73 C72 H72A 119.0 . .
C72 C73 C74 119.3(4) . .
C72 C73 H73A 120.4 . .
C74 C73 H73A 120.4 . .
C75 C74 C73 118.6(4) . .
C75 C74 H74A 120.7 . .
C73 C74 H74A 120.7 . .
C74 C75 C76 119.3(4) . .
C74 C75 H75A 120.3 . .
C76 C75 H75A 120.3 . .
N6 C76 C75 122.2(4) . .
N6 C76 H76A 118.9 . .
C75 C76 H76A 118.9 . .
N7 C77 C78 123.0(4) . .
N7 C77 H77A 118.5 . .
C78 C77 H77A 118.5 . .
C79 C78 C77 119.2(5) . .
C79 C78 H78A 120.4 . .
C77 C78 H78A 120.4 . .
C80 C79 C78 118.5(4) . .
C80 C79 H79A 120.8 . .
C78 C79 H79A 120.8 . .
C79 C80 C81 119.8(4) . .
C79 C80 H80A 120.1 . .
C81 C80 H80A 120.1 . .
N7 C81 C80 123.3(4) . .
N7 C81 H81A 118.4 . .
C80 C81 H81A 118.4 . .
N8 C82 C83 122.1(4) . .
N8 C82 H82A 118.9 . .
C83 C82 H82A 118.9 . .
C82 C83 C84 119.3(4) . .
C82 C83 H83A 120.4 . .
C84 C83 H83A 120.4 . .
C85 C84 C83 119.0(4) . .
C85 C84 H84A 120.5 . .
C83 C84 H84A 120.5 . .
C84 C85 C86 118.8(4) . .
C84 C85 H85A 120.6 . .
C86 C85 H85A 120.6 . .
N8 C86 C85 122.6(4) . .
N8 C86 H86A 118.7 . .
C85 C86 H86A 118.7 . .
O5 C87 C88 111.6(10) . .
O5 C87 H87A 109.3 . .
C88 C87 H87A 109.3 . .
O5 C87 H87B 109.3 . .
C88 C87 H87B 109.3 . .
H87A C87 H87B 108.0 . .
C87 C88 C89 100.3(9) . .
C87 C88 H88A 111.7 . .
C89 C88 H88A 111.7 . .
C87 C88 H88B 111.7 . .
C89 C88 H88B 111.7 . .
H88A C88 H88B 109.5 . .
C88 C89 C90 100.9(9) . .
C88 C89 H89A 111.6 . .
C90 C89 H89A 111.6 . .
C88 C89 H89B 111.6 . .
C90 C89 H89B 111.6 . .
H89A C89 H89B 109.4 . .
O5 C90 C89 107.8(8) . .
O5 C90 H90A 110.1 . .
C89 C90 H90A 110.1 . .
O5 C90 H90B 110.1 . .
C89 C90 H90B 110.1 . .
H90A C90 H90B 108.5 . .
O6 C91 C92 109.3(8) . .
O6 C91 H91A 109.8 . .
C92 C91 H91A 109.8 . .
O6 C91 H91B 109.8 . .
C92 C91 H91B 109.8 . .
H91A C91 H91B 108.3 . .
C93 C92 C91 102.3(7) . .
C93 C92 H92A 111.3 . .
C91 C92 H92A 111.3 . .
C93 C92 H92B 111.3 . .
C91 C92 H92B 111.3 . .
H92A C92 H92B 109.2 . .
C94 C93 C92 101.5(7) . .
C94 C93 H93A 111.5 . .
C92 C93 H93A 111.5 . .
C94 C93 H93B 111.5 . .
C92 C93 H93B 111.5 . .
H93A C93 H93B 109.3 . .
O6 C94 C93 108.5(6) . .
O6 C94 H94A 110.0 . .
C93 C94 H94A 110.0 . .
O6 C94 H94B 110.0 . .
C93 C94 H94B 110.0 . .
H94A C94 H94B 108.4 . .
C96 C95 O7 111.7(11) . .
C96 C95 H95A 109.3 . .
O7 C95 H95A 109.3 . .
C96 C95 H95B 109.3 . .
O7 C95 H95B 109.3 . .
H95A C95 H95B 107.9 . .
C95 C96 C97 103.7(10) . .
C95 C96 H96A 111.0 . .
C97 C96 H96A 111.0 . .
C95 C96 H96B 111.0 . .
C97 C96 H96B 111.0 . .
H96A C96 H96B 109.0 . .
C98 C97 C96 107.8(11) . .
C98 C97 H97A 110.1 . .
C96 C97 H97A 110.1 . .
C98 C97 H97B 110.1 . .
C96 C97 H97B 110.1 . .
H97A C97 H97B 108.5 . .
C97 C98 O7 106.6(10) . .
C97 C98 H98A 110.4 . .
O7 C98 H98A 110.4 . .
C97 C98 H98B 110.4 . .
O7 C98 H98B 110.4 . .
H98A C98 H98B 108.6 . .
C103 O8 C106 85.3(16) . .
C103 O8 C104 67(2) . .
C106 O8 C104 112(2) . .
C103 O8 C100 105.2(18) . .
C106 O8 C100 33.2(15) . .
C104 O8 C100 144.8(17) . .
C103 C102 C106 79.2(15) . .
C103 C102 C101 107(2) . .
C106 C102 C101 53.9(15) . .
C103 C102 C105 51(2) . .
C106 C102 C105 91.1(16) . .
C101 C102 C105 144.1(17) . .
C103 C102 H10W 110.2 . .
C106 C102 H10W 78.7 . .
C101 C102 H10W 110.2 . .
C105 C102 H10W 63.9 . .
C103 C102 H10X 110.2 . .
C106 C102 H10X 164.1 . .
C101 C102 H10X 110.2 . .
C105 C102 H10X 104.8 . .
H10W C102 H10X 108.5 . .
C103 C102 H10Y 66.9 . .
C106 C102 H10Y 108.8 . .
C101 C102 H10Y 79.0 . .
C105 C102 H10Y 109.5 . .
H10W C102 H10Y 170.6 . .
H10X C102 H10Y 65.7 . .
C103 C102 H10Z 164.0 . .
C106 C102 H10Z 115.6 . .
C101 C102 H10Z 87.2 . .
C105 C102 H10Z 119.2 . .
H10W C102 H10Z 69.2 . .
H10X C102 H10Z 57.0 . .
H10Y C102 H10Z 110.9 . .
C101 C100 O8 113.6(12) . .
C101 C100 H10D 108.8 . .
O8 C100 H10D 108.8 . .
C101 C100 H10E 108.8 . .
O8 C100 H10E 108.8 . .
H10D C100 H10E 107.7 . .
C100 C101 C102 91.5(12) . .
C100 C101 H10F 113.4 . .
C102 C101 H10F 113.4 . .
C100 C101 H10G 113.4 . .
C102 C101 H10G 113.4 . .
H10F C101 H10G 110.7 . .
O8 C103 C102 100.3(17) . .
O8 C103 H10Y 114.8 . .
C102 C103 H10Y 37.8 . .
O8 C103 H10H 111.7 . .
C102 C103 H10H 111.7 . .
H10Y C103 H10H 127.6 . .
O8 C103 H10I 111.7 . .
C102 C103 H10I 111.7 . .
H10Y C103 H10I 73.9 . .
H10H C103 H10I 109.5 . .
O8 C104 C105 88.2(18) . .
O8 C104 H10J 113.9 . .
C105 C104 H10J 113.9 . .
O8 C104 H10K 113.9 . .
C105 C104 H10K 113.9 . .
H10J C104 H10K 111.1 . .
C104 C105 C102 118(2) . .
C104 C105 H10L 107.7 . .
C102 C105 H10L 107.7 . .
C104 C105 H10M 107.7 . .
C102 C105 H10M 107.7 . .
H10L C105 H10M 107.1 . .
O8 C106 C102 95.2(15) . .
O8 C106 H10N 112.7 . .
C102 C106 H10N 112.7 . .
O8 C106 H10O 112.7 . .
C102 C106 H10O 112.7 . .
H10N C106 H10O 110.2 . .
C4S C1S C7S 94(3) . .
C4S C1S C3S 81(2) . .
C7S C1S C3S 109(3) . .
C6S C2S C4S 153(8) . .
C6S C2S C5S 86(9) . 5_666
C4S C2S C5S 119(8) . 5_666
C6S C2S C3S 68(6) . .
C4S C2S C3S 86(4) . .
C5S C2S C3S 154(10) 5_666 .
C6S C2S C6S 17(7) . 5_666
C4S C2S C6S 161(4) . 5_666
C5S C2S C6S 71(5) 5_666 5_666
C3S C2S C6S 84(6) . 5_666
C6S C3S C2S 32(2) . .
C6S C3S C1S 120(4) . .
C2S C3S C1S 88(5) . .
C2S C4S C1S 105(4) . .
C2S C4S C8S 81(3) . .
C1S C4S C8S 86(3) . .
C2S C5S C6S 32(3) 5_666 5_666
C2S C5S C6S 65(7) 5_666 .
C6S C5S C6S 33(5) 5_666 .
C2S C6S C6S 150(10) . 5_666
C2S C6S C3S 79(6) . .
C6S C6S C3S 127(10) 5_666 .
C2S C6S C5S 62(7) . 5_666
C6S C6S C5S 91(8) 5_666 5_666
C3S C6S C5S 141(7) . 5_666
C2S C6S C2S 163(7) . 5_666
C6S C6S C2S 14(7) 5_666 5_666
C3S C6S C2S 116(6) . 5_666
C5S C6S C2S 103(3) 5_666 5_666
C2S C6S C5S 150(7) . .
C6S C6S C5S 56(9) 5_666 .
C3S C6S C5S 71(4) . .
C5S C6S C5S 147(5) 5_666 .
C2S C6S C5S 44(3) 5_666 .
C1S C7S C8S 87(4) . .
C7S C8S C4S 77(4) . .

loop_
_geom_bond_atom_site_label_1
_geom_bond_atom_site_label_2
_geom_bond_distance
_geom_bond_site_symmetry_2
Rh1 N1 1.939(3) .
Rh1 O1 2.015(2) .
Rh1 O2 2.021(2) .
Rh1 N4 2.062(3) .
Rh1 N3 2.062(3) .
Rh1 N2 2.075(3) .
Rh2 N5 1.941(3) .
Rh2 O3 2.014(2) .
Rh2 O4 2.015(2) .
Rh2 N8 2.037(3) .
Rh2 N7 2.069(3) .
Rh2 N6 2.077(3) .
O1 C2 1.357(4) .
O2 C16 1.363(4) .
O3 C45 1.362(4) .
O4 C59 1.353(4) .
O5 C87 1.352(10) .
O5 C90 1.437(9) .
O6 C91 1.357(9) .
O6 C94 1.403(8) .
O7 C98 1.389(11) .
O7 C95 1.399(11) .
N1 C1 1.385(4) .
N1 C15 1.391(4) .
N2 C29 1.336(4) .
N2 C33 1.346(4) .
N3 C38 1.337(5) .
N3 C34 1.343(5) .
N4 C39 1.338(4) .
N4 C43 1.342(4) .
N5 C58 1.383(4) .
N5 C44 1.393(4) .
N6 C76 1.334(4) .
N6 C72 1.344(5) .
N7 C77 1.335(5) .
N7 C81 1.338(5) .
N8 C86 1.338(4) .
N8 C82 1.348(5) .
C1 C6 1.402(4) .
C1 C2 1.441(4) .
C2 C3 1.401(4) .
C3 C4 1.404(5) .
C3 C7 1.542(4) .
C4 C5 1.387(5) .
C4 H4A 0.9500 .
C5 C6 1.396(4) .
C5 C11 1.536(5) .
C6 H6A 0.9500 .
C7 C9 1.532(5) .
C7 C10 1.533(5) .
C7 C8 1.533(5) .
C8 H8A 0.9800 .
C8 H8B 0.9800 .
C8 H8C 0.9800 .
C9 H9A 0.9800 .
C9 H9B 0.9800 .
C9 H9C 0.9800 .
C10 H10A 0.9800 .
C10 H10B 0.9800 .
C10 H10C 0.9800 .
C11 C13 1.532(6) .
C11 C12 1.534(5) .
C11 C14 1.537(5) .
C12 H12A 0.9800 .
C12 H12B 0.9800 .
C12 H12C 0.9800 .
C13 H13A 0.9800 .
C13 H13B 0.9800 .
C13 H13C 0.9800 .
C14 H14A 0.9800 .
C14 H14B 0.9800 .
C14 H14C 0.9800 .
C15 C20 1.393(5) .
C15 C16 1.432(4) .
C16 C17 1.406(4) .
C17 C18 1.402(5) .
C17 C21 1.538(5) .
C18 C19 1.388(5) .
C18 H18A 0.9500 .
C19 C20 1.399(5) .
C19 C25 1.535(5) .
C20 H20A 0.9500 .
C21 C24 1.529(5) .
C21 C23 1.536(5) .
C21 C22 1.542(5) .
C22 H22A 0.9800 .
C22 H22B 0.9800 .
C22 H22C 0.9800 .
C23 H23A 0.9800 .
C23 H23B 0.9800 .
C23 H23C 0.9800 .
C24 H24A 0.9800 .
C24 H24B 0.9800 .
C24 H24C 0.9800 .
C25 C28 1.524(6) .
C25 C26 1.529(5) .
C25 C27 1.536(6) .
C26 H26A 0.9800 .
C26 H26B 0.9800 .
C26 H26C 0.9800 .
C27 H27A 0.9800 .
C27 H27B 0.9800 .
C27 H27C 0.9800 .
C28 H28A 0.9800 .
C28 H28B 0.9800 .
C28 H28C 0.9800 .
C29 C30 1.379(5) .
C29 H29A 0.9500 .
C30 C31 1.387(6) .
C30 H30A 0.9500 .
C31 C32 1.384(6) .
C31 H31A 0.9500 .
C32 C33 1.375(5) .
C32 H32A 0.9500 .
C33 H33A 0.9500 .
C34 C35 1.384(6) .
C34 H34A 0.9500 .
C35 C36 1.375(6) .
C35 H35A 0.9500 .
C36 C37 1.374(6) .
C36 H36A 0.9500 .
C37 C38 1.381(5) .
C37 H37A 0.9500 .
C38 H38A 0.9500 .
C39 C40 1.383(5) .
C39 H39A 0.9500 .
C40 C41 1.373(5) .
C40 H40A 0.9500 .
C41 C42 1.377(5) .
C41 H41A 0.9500 .
C42 C43 1.383(5) .
C42 H42A 0.9500 .
C43 H43A 0.9500 .
C44 C49 1.391(5) .
C44 C45 1.435(5) .
C45 C46 1.398(5) .
C46 C47 1.406(5) .
C46 C50 1.544(5) .
C47 C48 1.390(5) .
C47 H47A 0.9500 .
C48 C49 1.396(5) .
C48 C54 1.542(5) .
C49 H49A 0.9500 .
C50 C53 1.541(5) .
C50 C52 1.541(5) .
C50 C51 1.543(5) .
C51 H51A 0.9800 .
C51 H51B 0.9800 .
C51 H51C 0.9800 .
C52 H52A 0.9800 .
C52 H52B 0.9800 .
C52 H52C 0.9800 .
C53 H53A 0.9800 .
C53 H53B 0.9800 .
C53 H53C 0.9800 .
C54 C56 1.525(5) .
C54 C55 1.528(7) .
C54 C57 1.546(7) .
C55 H55A 0.9800 .
C55 H55B 0.9800 .
C55 H55C 0.9800 .
C56 H56A 0.9800 .
C56 H56B 0.9800 .
C56 H56C 0.9800 .
C57 H57A 0.9800 .
C57 H57B 0.9800 .
C57 H57C 0.9800 .
C58 C63 1.397(5) .
C58 C59 1.445(5) .
C59 C60 1.402(5) .
C60 C61 1.401(5) .
C60 C64 1.549(5) .
C61 C62 1.399(5) .
C61 H61A 0.9500 .
C62 C63 1.386(5) .
C62 C68 1.540(5) .
C63 H63A 0.9500 .
C64 C66 1.520(6) .
C64 C65 1.540(5) .
C64 C67 1.542(6) .
C65 H65A 0.9800 .
C65 H65B 0.9800 .
C65 H65C 0.9800 .
C66 H66A 0.9800 .
C66 H66B 0.9800 .
C66 H66C 0.9800 .
C67 H67A 0.9800 .
C67 H67B 0.9800 .
C67 H67C 0.9800 .
C68 C69 1.526(6) .
C68 C70 1.537(5) .
C68 C71 1.537(6) .
C69 H69A 0.9800 .
C69 H69B 0.9800 .
C69 H69C 0.9800 .
C70 H70A 0.9800 .
C70 H70B 0.9800 .
C70 H70C 0.9800 .
C71 H71A 0.9800 .
C71 H71B 0.9800 .
C71 H71C 0.9800 .
C72 C73 1.375(5) .
C72 H72A 0.9500 .
C73 C74 1.382(6) .
C73 H73A 0.9500 .
C74 C75 1.375(6) .
C74 H74A 0.9500 .
C75 C76 1.381(5) .
C75 H75A 0.9500 .
C76 H76A 0.9500 .
C77 C78 1.386(6) .
C77 H77A 0.9500 .
C78 C79 1.369(7) .
C78 H78A 0.9500 .
C79 C80 1.341(7) .
C79 H79A 0.9500 .
C80 C81 1.383(6) .
C80 H80A 0.9500 .
C81 H81A 0.9500 .
C82 C83 1.379(5) .
C82 H82A 0.9500 .
C83 C84 1.383(6) .
C83 H83A 0.9500 .
C84 C85 1.374(6) .
C84 H84A 0.9500 .
C85 C86 1.388(5) .
C85 H85A 0.9500 .
C86 H86A 0.9500 .
C87 C88 1.478(17) .
C87 H87A 0.9900 .
C87 H87B 0.9900 .
C88 C89 1.488(13) .
C88 H88A 0.9900 .
C88 H88B 0.9900 .
C89 C90 1.520(11) .
C89 H89A 0.9900 .
C89 H89B 0.9900 .
C90 H90A 0.9900 .
C90 H90B 0.9900 .
C91 C92 1.558(13) .
C91 H91A 0.9900 .
C91 H91B 0.9900 .
C92 C93 1.491(11) .
C92 H92A 0.9900 .
C92 H92B 0.9900 .
C93 C94 1.488(9) .
C93 H93A 0.9900 .
C93 H93B 0.9900 .
C94 H94A 0.9900 .
C94 H94B 0.9900 .
C95 C96 1.329(12) .
C95 H95A 0.9900 .
C95 H95B 0.9900 .
C96 C97 1.461(13) .
C96 H96A 0.9900 .
C96 H96B 0.9900 .
C97 C98 1.364(11) .
C97 H97A 0.9900 .
C97 H97B 0.9900 .
C98 H98A 0.9900 .
C98 H98B 0.9900 .
O8 C103 1.422(19) .
O8 C106 1.527(18) .
O8 C104 1.532(17) .
O8 C100 1.542(14) .
C102 C103 1.562(17) .
C102 C106 1.576(16) .
C102 C101 1.578(14) .
C102 C105 1.581(16) .
C102 H10W 0.9900 .
C102 H10X 0.9900 .
C102 H10Y 0.9901 .
C102 H10Z 0.9902 .
C100 C101 1.537(14) .
C100 H10D 0.9900 .
C100 H10E 0.9900 .
C101 H10F 0.9900 .
C101 H10G 0.9900 .
C103 H10Y 1.4851 .
C103 H10H 0.9900 .
C103 H10I 0.9900 .
C104 C105 1.581(17) .
C104 H10J 0.9900 .
C104 H10K 0.9900 .
C105 H10L 0.9900 .
C105 H10M 0.9900 .
C106 H10N 0.9900 .
C106 H10O 0.9900 .
C1S C4S 1.52(3) .
C1S C7S 1.62(7) .
C1S C3S 1.71(3) .
C2S C6S 0.89(6) .
C2S C4S 1.41(10) .
C2S C5S 1.47(7) 5_666
C2S C3S 1.64(6) .
C2S C6S 1.9(2) 5_666
C3S C6S 1.55(5) .
C4S C8S 1.89(7) .
C5S C2S 1.47(7) 5_666
C5S C6S 1.66(11) 5_666
C5S C6S 1.99(12) .
C6S C6S 1.09(17) 5_666
C6S C5S 1.66(11) 5_666
C6S C2S 1.9(2) 5_666
C7S C8S 1.78(8) .

loop_
_geom_torsion_atom_site_label_1
_geom_torsion_atom_site_label_2
_geom_torsion_atom_site_label_3
_geom_torsion_atom_site_label_4
_geom_torsion
_geom_torsion_site_symmetry_1
_geom_torsion_site_symmetry_4
N1 Rh1 O1 C2 3.1(2) . .
O2 Rh1 O1 C2 4.5(6) . .
N4 Rh1 O1 C2 93.9(2) . .
N3 Rh1 O1 C2 -86.4(2) . .
N2 Rh1 O1 C2 -176.5(2) . .
N1 Rh1 O2 C16 5.6(2) . .
O1 Rh1 O2 C16 4.3(6) . .
N4 Rh1 O2 C16 -85.1(2) . .
N3 Rh1 O2 C16 95.4(2) . .
N2 Rh1 O2 C16 -174.7(2) . .
N5 Rh2 O3 C45 -3.2(2) . .
O4 Rh2 O3 C45 2.2(6) . .
N8 Rh2 O3 C45 88.4(2) . .
N7 Rh2 O3 C45 -92.5(2) . .
N6 Rh2 O3 C45 175.2(2) . .
N5 Rh2 O4 C59 0.1(2) . .
O3 Rh2 O4 C59 -5.2(6) . .
N8 Rh2 O4 C59 -91.7(2) . .
N7 Rh2 O4 C59 89.5(2) . .
N6 Rh2 O4 C59 -178.3(2) . .
O1 Rh1 N1 C1 -4.8(2) . .
O2 Rh1 N1 C1 175.5(2) . .
N4 Rh1 N1 C1 -94.2(2) . .
N3 Rh1 N1 C1 86.7(2) . .
N2 Rh1 N1 C1 41(15) . .
O1 Rh1 N1 C15 172.1(2) . .
O2 Rh1 N1 C15 -7.6(2) . .
N4 Rh1 N1 C15 82.7(2) . .
N3 Rh1 N1 C15 -96.4(2) . .
N2 Rh1 N1 C15 -142(15) . .
N1 Rh1 N2 C29 136(15) . .
O1 Rh1 N2 C29 -178.1(3) . .
O2 Rh1 N2 C29 1.7(3) . .
N4 Rh1 N2 C29 -88.7(3) . .
N3 Rh1 N2 C29 90.4(3) . .
N1 Rh1 N2 C33 -44(15) . .
O1 Rh1 N2 C33 1.9(3) . .
O2 Rh1 N2 C33 -178.3(3) . .
N4 Rh1 N2 C33 91.3(3) . .
N3 Rh1 N2 C33 -89.5(3) . .
N1 Rh1 N3 C38 -70.0(3) . .
O1 Rh1 N3 C38 14.3(3) . .
O2 Rh1 N3 C38 -154.1(3) . .
N4 Rh1 N3 C38 171(18) . .
N2 Rh1 N3 C38 109.6(3) . .
N1 Rh1 N3 C34 108.6(3) . .
O1 Rh1 N3 C34 -167.1(3) . .
O2 Rh1 N3 C34 24.6(3) . .
N4 Rh1 N3 C34 -10(8) . .
N2 Rh1 N3 C34 -71.8(3) . .
N1 Rh1 N4 C39 -76.5(3) . .
O1 Rh1 N4 C39 -160.8(3) . .
O2 Rh1 N4 C39 7.6(3) . .
N3 Rh1 N4 C39 42(8) . .
N2 Rh1 N4 C39 103.9(3) . .
N1 Rh1 N4 C43 104.3(3) . .
O1 Rh1 N4 C43 19.9(3) . .
O2 Rh1 N4 C43 -171.7(3) . .
N3 Rh1 N4 C43 -137(7) . .
N2 Rh1 N4 C43 -75.4(3) . .
O3 Rh2 N5 C58 178.7(2) . .
O4 Rh2 N5 C58 -0.3(2) . .
N8 Rh2 N5 C58 88.7(2) . .
N7 Rh2 N5 C58 -90.7(2) . .
N6 Rh2 N5 C58 116(4) . .
O3 Rh2 N5 C44 1.5(2) . .
O4 Rh2 N5 C44 -177.5(2) . .
N8 Rh2 N5 C44 -88.5(2) . .
N7 Rh2 N5 C44 92.1(2) . .
N6 Rh2 N5 C44 -62(4) . .
N5 Rh2 N6 C76 45(4) . .
O3 Rh2 N6 C76 -18.0(3) . .
O4 Rh2 N6 C76 160.6(3) . .
N8 Rh2 N6 C76 71.8(3) . .
N7 Rh2 N6 C76 -108.8(3) . .
N5 Rh2 N6 C72 -128(4) . .
O3 Rh2 N6 C72 168.7(3) . .
O4 Rh2 N6 C72 -12.7(3) . .
N8 Rh2 N6 C72 -101.4(3) . .
N7 Rh2 N6 C72 77.9(3) . .
N5 Rh2 N7 C77 -78.7(3) . .
O3 Rh2 N7 C77 5.4(3) . .
O4 Rh2 N7 C77 -163.2(3) . .
N8 Rh2 N7 C77 131(6) . .
N6 Rh2 N7 C77 100.5(3) . .
N5 Rh2 N7 C81 97.2(3) . .
O3 Rh2 N7 C81 -178.6(3) . .
O4 Rh2 N7 C81 12.7(3) . .
N8 Rh2 N7 C81 -53(6) . .
N6 Rh2 N7 C81 -83.5(3) . .
N5 Rh2 N8 C86 65.0(3) . .
O3 Rh2 N8 C86 -19.2(3) . .
O4 Rh2 N8 C86 149.5(3) . .
N7 Rh2 N8 C86 -145(6) . .
N6 Rh2 N8 C86 -114.2(3) . .
N5 Rh2 N8 C82 -119.6(3) . .
O3 Rh2 N8 C82 156.2(3) . .
O4 Rh2 N8 C82 -35.2(3) . .
N7 Rh2 N8 C82 31(6) . .
N6 Rh2 N8 C82 61.1(3) . .
C15 N1 C1 C6 12.9(6) . .
Rh1 N1 C1 C6 -171.0(3) . .
C15 N1 C1 C2 -170.6(3) . .
Rh1 N1 C1 C2 5.5(3) . .
Rh1 O1 C2 C3 178.1(2) . .
Rh1 O1 C2 C1 -0.9(3) . .
N1 C1 C2 O1 -3.0(4) . .
C6 C1 C2 O1 173.8(3) . .
N1 C1 C2 C3 177.9(3) . .
C6 C1 C2 C3 -5.3(5) . .
O1 C2 C3 C4 -177.2(3) . .
C1 C2 C3 C4 1.9(5) . .
O1 C2 C3 C7 2.0(5) . .
C1 C2 C3 C7 -179.0(3) . .
C2 C3 C4 C5 1.9(5) . .
C7 C3 C4 C5 -177.2(3) . .
C3 C4 C5 C6 -2.1(5) . .
C3 C4 C5 C11 176.1(3) . .
C4 C5 C6 C1 -1.5(5) . .
C11 C5 C6 C1 -179.8(3) . .
N1 C1 C6 C5 -178.6(3) . .
C2 C1 C6 C5 5.1(5) . .
C2 C3 C7 C9 -178.7(3) . .
C4 C3 C7 C9 0.4(5) . .
C2 C3 C7 C10 61.5(4) . .
C4 C3 C7 C10 -119.4(4) . .
C2 C3 C7 C8 -59.5(4) . .
C4 C3 C7 C8 119.6(4) . .
C4 C5 C11 C13 -112.7(4) . .
C6 C5 C11 C13 65.5(4) . .
C4 C5 C11 C12 127.2(4) . .
C6 C5 C11 C12 -54.6(4) . .
C4 C5 C11 C14 7.2(5) . .
C6 C5 C11 C14 -174.6(3) . .
C1 N1 C15 C20 5.2(6) . .
Rh1 N1 C15 C20 -170.9(3) . .
C1 N1 C15 C16 -175.8(3) . .
Rh1 N1 C15 C16 8.1(4) . .
Rh1 O2 C16 C17 175.7(3) . .
Rh1 O2 C16 C15 -2.8(3) . .
N1 C15 C16 O2 -3.3(4) . .
C20 C15 C16 O2 175.7(3) . .
N1 C15 C16 C17 178.1(3) . .
C20 C15 C16 C17 -2.9(5) . .
O2 C16 C17 C18 -177.0(3) . .
C15 C16 C17 C18 1.5(5) . .
O2 C16 C17 C21 2.5(5) . .
C15 C16 C17 C21 -179.0(3) . .
C16 C17 C18 C19 0.9(5) . .
C21 C17 C18 C19 -178.6(3) . .
C17 C18 C19 C20 -1.8(6) . .
C17 C18 C19 C25 -178.9(4) . .
N1 C15 C20 C19 -179.2(3) . .
C16 C15 C20 C19 1.9(5) . .
C18 C19 C20 C15 0.4(5) . .
C25 C19 C20 C15 177.5(3) . .
C18 C17 C21 C24 -122.6(4) . .
C16 C17 C21 C24 58.0(4) . .
C18 C17 C21 C23 -2.9(5) . .
C16 C17 C21 C23 177.6(3) . .
C18 C17 C21 C22 115.9(4) . .
C16 C17 C21 C22 -63.5(4) . .
C18 C19 C25 C28 104.9(4) . .
C20 C19 C25 C28 -72.1(5) . .
C18 C19 C25 C26 -14.4(6) . .
C20 C19 C25 C26 168.5(4) . .
C18 C19 C25 C27 -134.7(4) . .
C20 C19 C25 C27 48.3(5) . .
C33 N2 C29 C30 0.9(6) . .
Rh1 N2 C29 C30 -179.1(3) . .
N2 C29 C30 C31 -1.6(6) . .
C29 C30 C31 C32 1.3(6) . .
C30 C31 C32 C33 -0.5(7) . .
C29 N2 C33 C32 0.0(6) . .
Rh1 N2 C33 C32 180.0(3) . .
C31 C32 C33 N2 -0.2(7) . .
C38 N3 C34 C35 -0.3(6) . .
Rh1 N3 C34 C35 -179.0(4) . .
N3 C34 C35 C36 1.2(8) . .
C34 C35 C36 C37 -1.1(8) . .
C35 C36 C37 C38 0.0(7) . .
C34 N3 C38 C37 -0.8(6) . .
Rh1 N3 C38 C37 177.8(3) . .
C36 C37 C38 N3 0.9(7) . .
C43 N4 C39 C40 1.4(5) . .
Rh1 N4 C39 C40 -177.9(3) . .
N4 C39 C40 C41 -1.1(6) . .
C39 C40 C41 C42 -0.1(6) . .
C40 C41 C42 C43 0.9(6) . .
C39 N4 C43 C42 -0.6(5) . .
Rh1 N4 C43 C42 178.7(3) . .
C41 C42 C43 N4 -0.6(6) . .
C58 N5 C44 C49 3.1(6) . .
Rh2 N5 C44 C49 179.6(3) . .
C58 N5 C44 C45 -175.9(3) . .
Rh2 N5 C44 C45 0.6(4) . .
Rh2 O3 C45 C46 -173.7(3) . .
Rh2 O3 C45 C44 4.6(4) . .
C49 C44 C45 O3 177.3(3) . .
N5 C44 C45 O3 -3.6(4) . .
C49 C44 C45 C46 -4.5(5) . .
N5 C44 C45 C46 174.7(3) . .
O3 C45 C46 C47 -178.1(3) . .
C44 C45 C46 C47 3.7(5) . .
O3 C45 C46 C50 1.6(5) . .
C44 C45 C46 C50 -176.6(3) . .
C45 C46 C47 C48 -1.0(5) . .
C50 C46 C47 C48 179.3(3) . .
C46 C47 C48 C49 -1.0(6) . .
C46 C47 C48 C54 179.7(4) . .
N5 C44 C49 C48 -176.5(4) . .
C45 C44 C49 C48 2.4(5) . .
C47 C48 C49 C44 0.2(6) . .
C54 C48 C49 C44 179.5(4) . .
C45 C46 C50 C53 -62.1(4) . .
C47 C46 C50 C53 117.6(4) . .
C45 C46 C50 C52 59.4(4) . .
C47 C46 C50 C52 -121.0(4) . .
C45 C46 C50 C51 178.3(3) . .
C47 C46 C50 C51 -2.0(5) . .
C47 C48 C54 C56 0.2(6) . .
C49 C48 C54 C56 -179.0(4) . .
C47 C48 C54 C55 -120.2(5) . .
C49 C48 C54 C55 60.6(5) . .
C47 C48 C54 C57 119.9(4) . .
C49 C48 C54 C57 -59.4(5) . .
C44 N5 C58 C63 -3.5(6) . .
Rh2 N5 C58 C63 -180.0(3) . .
C44 N5 C58 C59 176.9(3) . .
Rh2 N5 C58 C59 0.4(4) . .
Rh2 O4 C59 C60 -178.3(3) . .
Rh2 O4 C59 C58 0.0(4) . .
N5 C58 C59 O4 -0.3(4) . .
C63 C58 C59 O4 -180.0(3) . .
N5 C58 C59 C60 178.1(3) . .
C63 C58 C59 C60 -1.6(5) . .
O4 C59 C60 C61 179.6(3) . .
C58 C59 C60 C61 1.3(5) . .
O4 C59 C60 C64 -2.3(5) . .
C58 C59 C60 C64 179.4(3) . .
C59 C60 C61 C62 -0.7(6) . .
C64 C60 C61 C62 -178.9(4) . .
C60 C61 C62 C63 0.4(6) . .
C60 C61 C62 C68 -177.3(4) . .
C61 C62 C63 C58 -0.7(6) . .
C68 C62 C63 C58 176.9(3) . .
N5 C58 C63 C62 -178.3(3) . .
C59 C58 C63 C62 1.3(5) . .
C61 C60 C64 C66 113.2(4) . .
C59 C60 C64 C66 -64.9(4) . .
C61 C60 C64 C65 -6.5(5) . .
C59 C60 C64 C65 175.4(3) . .
C61 C60 C64 C67 -125.0(4) . .
C59 C60 C64 C67 56.9(4) . .
C63 C62 C68 C69 126.1(4) . .
C61 C62 C68 C69 -56.3(5) . .
C63 C62 C68 C70 4.9(6) . .
C61 C62 C68 C70 -177.4(4) . .
C63 C62 C68 C71 -113.7(4) . .
C61 C62 C68 C71 63.9(5) . .
C76 N6 C72 C73 -0.7(6) . .
Rh2 N6 C72 C73 172.6(3) . .
N6 C72 C73 C74 0.7(6) . .
C72 C73 C74 C75 -0.8(6) . .
C73 C74 C75 C76 0.9(6) . .
C72 N6 C76 C75 0.8(6) . .
Rh2 N6 C76 C75 -172.8(3) . .
C74 C75 C76 N6 -0.9(6) . .
C81 N7 C77 C78 1.8(7) . .
Rh2 N7 C77 C78 177.9(4) . .
N7 C77 C78 C79 0.3(8) . .
C77 C78 C79 C80 -1.9(8) . .
C78 C79 C80 C81 1.4(8) . .
C77 N7 C81 C80 -2.3(6) . .
Rh2 N7 C81 C80 -178.5(3) . .
C79 C80 C81 N7 0.7(7) . .
C86 N8 C82 C83 0.6(5) . .
Rh2 N8 C82 C83 -175.0(3) . .
N8 C82 C83 C84 -0.3(6) . .
C82 C83 C84 C85 0.3(6) . .
C83 C84 C85 C86 -0.7(6) . .
C82 N8 C86 C85 -1.0(5) . .
Rh2 N8 C86 C85 174.4(3) . .
C84 C85 C86 N8 1.1(6) . .
C90 O5 C87 C88 -17.2(13) . .
O5 C87 C88 C89 34.4(13) . .
C87 C88 C89 C90 -34.8(10) . .
C87 O5 C90 C89 -7.1(11) . .
C88 C89 C90 O5 27.4(10) . .
C94 O6 C91 C92 9.7(12) . .
O6 C91 C92 C93 11.5(12) . .
C91 C92 C93 C94 -26.0(10) . .
C91 O6 C94 C93 -27.9(10) . .
C92 C93 C94 O6 34.3(9) . .
C98 O7 C95 C96 22(2) . .
O7 C95 C96 C97 -10(2) . .
C95 C96 C97 C98 -6(2) . .
C96 C97 C98 O7 19.9(17) . .
C95 O7 C98 C97 -25.1(17) . .
C103 O8 C100 C101 2(3) . .
C106 O8 C100 C101 -53(3) . .
C104 O8 C100 C101 -69(3) . .
O8 C100 C101 C102 24.6(16) . .
C103 C102 C101 C100 -42(2) . .
C106 C102 C101 C100 19.5(17) . .
C105 C102 C101 C100 5(4) . .
C106 O8 C103 C102 -2(3) . .
C104 O8 C103 C102 115(3) . .
C100 O8 C103 C102 -28(3) . .
C106 C102 C103 O8 2(3) . .
C101 C102 C103 O8 48(3) . .
C105 C102 C103 O8 -99(3) . .
C103 O8 C104 C105 -39(2) . .
C106 O8 C104 C105 35(3) . .
C100 O8 C104 C105 44(4) . .
O8 C104 C105 C102 3(3) . .
C103 C102 C105 C104 39(3) . .
C106 C102 C105 C104 -36(3) . .
C101 C102 C105 C104 -24(6) . .
C103 O8 C106 C102 2(3) . .
C104 O8 C106 C102 -61(3) . .
C100 O8 C106 C102 129(4) . .
C103 C102 C106 O8 -1(3) . .
C101 C102 C106 O8 -122(3) . .
C105 C102 C106 O8 49(3) . .
C4S C2S C3S C6S 171(7) . .
C5S C2S C3S C6S -2(7) 5_666 .
C6S C2S C3S C6S 7(6) 5_666 .
C6S C2S C3S C1S -170(5) . .
C4S C2S C3S C1S 2(3) . .
C5S C2S C3S C1S -172(9) 5_666 .
C6S C2S C3S C1S -162.6(17) 5_666 .
C4S C1S C3S C6S -8(3) . .
C7S C1S C3S C6S -98(4) . .
C4S C1S C3S C2S -1(2) . .
C7S C1S C3S C2S -92(3) . .
C6S C2S C4S C1S 16(17) . .
C5S C2S C4S C1S 175(4) 5_666 .
C3S C2S C4S C1S -2(3) . .
C6S C2S C4S C1S 56(15) 5_666 .
C6S C2S C4S C8S 99(16) . .
C5S C2S C4S C8S -102(5) 5_666 .
C3S C2S C4S C8S 81(3) . .
C6S C2S C4S C8S 139(15) 5_666 .
C7S C1S C4S C2S 111(4) . .
C3S C1S C4S C2S 2(3) . .
C7S C1S C4S C8S 31(3) . .
C3S C1S C4S C8S -78(3) . .
C4S C2S C6S C6S 135(17) . 5_666
C5S C2S C6S C6S -27(21) 5_666 5_666
C3S C2S C6S C6S 154(21) . 5_666
C4S C2S C6S C3S -19(15) . .
C5S C2S C6S C3S 179(3) 5_666 .
C6S C2S C6S C3S -154(21) 5_666 .
C4S C2S C6S C5S 162(16) . 5_666
C3S C2S C6S C5S -179(3) . 5_666
C6S C2S C6S C5S 27(21) 5_666 5_666
C4S C2S C6S C2S 135(17) . 5_666
C5S C2S C6S C2S -27(21) 5_666 5_666
C3S C2S C6S C2S 154(21) . 5_666
C6S C2S C6S C2S -0.01(3) 5_666 5_666
C4S C2S C6S C5S -4(26) . .
C5S C2S C6S C5S -166(11) 5_666 .
C3S C2S C6S C5S 15(11) . .
C6S C2S C6S C5S -138(29) 5_666 .
C1S C3S C6S C2S 12(6) . .
C2S C3S C6S C6S -164(13) . 5_666
C1S C3S C6S C6S -152(9) . 5_666
C2S C3S C6S C5S 2(4) . 5_666
C1S C3S C6S C5S 13(7) . 5_666
C2S C3S C6S C2S -172(6) . 5_666
C1S C3S C6S C2S -160(3) . 5_666
C2S C3S C6S C5S -172(6) . .
C1S C3S C6S C5S -160(3) . .
C2S C5S C6S C2S 164(12) 5_666 .
C6S C5S C6S C2S 156(18) 5_666 .
C2S C5S C6S C6S 8(6) 5_666 5_666
C2S C5S C6S C3S -180(4) 5_666 .
C6S C5S C6S C3S 172(7) 5_666 .
C2S C5S C6S C5S 8(6) 5_666 5_666
C6S C5S C6S C5S 0.004(18) 5_666 5_666
C6S C5S C6S C2S -8(6) 5_666 5_666
C4S C1S C7S C8S -33(4) . .
C3S C1S C7S C8S 48(4) . .
C1S C7S C8S C4S 27(3) . .
C2S C4S C8S C7S -134(5) . .
C1S C4S C8S C7S -29(3) . .
